data_1573031
loop_
_publ_author_name
'Roper, Natalie J.'
'Campbell, Aaron D. G.'
'Waddell, Paul G.'
'Brown, Alistair K.'
'Ermanis, Kristaps'
'Armstrong, Roly J.'

_publ_section_title
;
 A stereodivergent multicomponent approach for the synthesis of C-N
 atropisomeric peptide analogues.
;
_journal_issue 40
_journal_name_full 'Chemical science'
_journal_page_first 16743
_journal_page_last 16751
_journal_paper_doi 10.1039/d4sc04700a
_journal_volume 15
_journal_year 2024
_chemical_formula_moiety 'C27 H29 I N2 O2'
_chemical_formula_sum 'C27 H29 I N2 O2'
_chemical_formula_weight 540.42
_space_group_crystal_system triclinic
_space_group_IT_number 2
_space_group_name_Hall '-P 1'
_space_group_name_H-M_alt 'P -1'
_atom_sites_solution_hydrogens mixed
_atom_sites_solution_primary dual
_audit_creation_date 2023-08-22
_audit_creation_method
;
Olex2 1.5-ac5-023
(compiled 2022.04.12 svn.rca3783a0 for Rigaku Oxford Diffraction, GUI svn.r6498)
;
_audit_update_record
;
2024-05-15 deposited with the CCDC.	2024-09-16 downloaded from the CCDC.
;
_cell_angle_alpha 108.9080(10)
_cell_angle_beta 102.9090(10)
_cell_angle_gamma 97.8830(10)
_cell_formula_units_Z 8
_cell_length_a 13.4362(2)
_cell_length_b 20.4573(3)
_cell_length_c 20.6327(3)
_cell_measurement_reflns_used 45671
_cell_measurement_temperature 150.0(2)
_cell_measurement_theta_max 77.2310
_cell_measurement_theta_min 2.3190
_cell_volume 5092.84(14)
_computing_cell_refinement 'CrysAlisPro 1.171.42.90a (Rigaku OD, 2023)'
_computing_data_collection 'CrysAlisPro 1.171.42.90a (Rigaku OD, 2023)'
_computing_data_reduction 'CrysAlisPro 1.171.42.90a (Rigaku OD, 2023)'
_computing_molecular_graphics 'Olex2 1.5-ac5-023 (Dolomanov et al., 2009)'
_computing_publication_material 'Olex2 1.5-ac5-023 (Dolomanov et al., 2009)'
_computing_structure_refinement 'SHELXL 2019/1 (Sheldrick, 2015)'
_computing_structure_solution 'SHELXT 2018/2 (Sheldrick, 2018)'
_diffrn_ambient_environment N~2~
_diffrn_ambient_temperature 150.0(2)
_diffrn_detector 'Hybrid Pixel Array Detector'
_diffrn_detector_area_resol_mean 10.0000
_diffrn_detector_type 'HyPix-Arc 100'
_diffrn_measured_fraction_theta_full 0.999
_diffrn_measured_fraction_theta_max 0.949
_diffrn_measurement_details
;
List of Runs (angles in degrees, time in seconds):

  # Type    Start    End  Width  t~exp~   \w     \q     \k     \f   Frames
#--------------------------------------------------------------------------
  1  \w    -51.00 -11.00   0.50    0.23    --  -92.45  45.00-120.00   80
  2  \w    -87.00 -19.00   0.50    0.23    --  -92.45  70.00-106.00  136
  3  \w    -75.00  26.00   0.50    0.23    --  -47.35  70.00-106.00  202
  4  \w    -51.00 -11.00   0.50    0.23    --  -92.45  45.00 -30.00   80
  5  \w    -51.00 -11.00   0.50    0.23    --  -92.45  45.00   0.00   80
  6  \w    -71.00 -15.00   0.50    0.23    --  -92.45  61.00  60.00  112
  7  \w    -51.00 -11.00   0.50    0.23    --  -92.45  45.00  90.00   80
  8  \w     17.00  43.00   0.50    0.23    --   50.00  81.00  -9.28   52
  9  \w     17.00  43.00   0.50    0.23    --   54.00  88.00 148.01   52
 10  \w     14.00  41.00   0.50    0.23    --   54.00  92.00  36.66   54
 11  \w     16.00  43.00   0.50    0.23    --   54.00  89.00 -60.48   54
 12  \w     15.00  42.00   0.50    0.23    --   54.00  91.00-149.70   54
 13  \w     74.00 122.00   0.50    0.23    --   46.35 125.00-150.00   96
 14  \w     19.00 120.00   0.50    0.23    --   46.35  70.00-106.00  202
 15  \w     77.00 178.00   0.50    0.23    --   97.10  45.00-180.00  202
 16  \w     70.00 171.00   0.50    0.23    --   97.10  70.00-106.00  202
 17  \w     81.00 178.00   0.50    0.23    --  108.07  70.00-106.00  194
 18  \w     88.00 178.00   0.50    0.23    --  108.07  45.00 -60.00  180
 19  \w     16.00  51.00   0.50    0.23    --   97.10 -45.00-150.00   70
 20  \w     20.00  71.00   0.50    0.23    --   97.10 -61.00-120.00  102
 21  \w     31.00  71.00   0.50    0.23    --  108.07 -61.00 -60.00   80
 22  \w     35.00  87.00   0.50    0.23    --  108.07 -70.00 121.00  104
 23  \w     24.00  87.00   0.50    0.23    --   97.10 -70.00 121.00  126
 24  \w    -27.00  74.00   0.50    0.23    --   46.35 -70.00 121.00  202
 25  \w     21.00 112.00   0.50    0.23    --   97.10-125.00 120.00  182
 26  \w     35.00 105.00   0.50    0.23    --  108.07 -95.00 120.00  140
 27  \w     33.00 112.00   0.50    0.23    --  108.07-125.00  60.00  158
 28  \w     35.00 105.00   0.50    0.23    --  108.07 -95.00 -60.00  140
 29  \w     35.00 105.00   0.50    0.23    --  108.07 -95.00-150.00  140
 30  \w   -133.00 -31.00   0.50    0.23    --  -62.00 -77.00  61.60  204
 31  \w   -166.00 -65.00   0.50    0.23    --  -92.45 -70.00 121.00  202
 32  \w   -121.00 -20.00   0.50    0.23    --  -47.35 -70.00 121.00  202
 33  \w   -164.00 -63.00   0.50    0.23    --  -90.00 -69.00   0.68  202
 34  \w   -166.00 -83.00   0.50    0.23    --  -92.45 -95.00-150.00  166
 35  \w   -123.00 -73.00   0.50    0.23    --  -47.35-125.00-150.00  100
 36  \w   -125.00 -24.00   0.50    0.23    --  -99.00 143.00  75.37  202
 37  \w   -109.00 -24.00   0.50    0.23    --  -99.00 116.00  17.47  170
 38  \w   -127.00 -25.00   0.50    0.23    --  -99.00 146.00-147.73  204
 39  \w   -112.00 -16.00   0.50    0.23    --  -92.45 125.00-180.00  192
;
_diffrn_measurement_device 'four-circle diffractometer'
_diffrn_measurement_device_type 'XtaLAB Synergy, Single source at home/near, HyPix-Arc 100'
_diffrn_measurement_method '\w scans'
_diffrn_orient_matrix_type 'CrysAlisPro convention (1999,Acta A55,543-557)'
_diffrn_orient_matrix_UB_11 0.0895073000
_diffrn_orient_matrix_UB_12 0.0640940000
_diffrn_orient_matrix_UB_13 0.0167319000
_diffrn_orient_matrix_UB_21 -0.0528117000
_diffrn_orient_matrix_UB_22 0.0076999000
_diffrn_orient_matrix_UB_23 -0.0707001000
_diffrn_orient_matrix_UB_31 -0.0615603000
_diffrn_orient_matrix_UB_32 0.0501399000
_diffrn_orient_matrix_UB_33 0.0387914000
_diffrn_radiation_monochromator graphite
_diffrn_radiation_probe x-ray
_diffrn_radiation_type CuK\a
_diffrn_radiation_wavelength 1.54184
_diffrn_reflns_av_R_equivalents 0.0315
_diffrn_reflns_av_unetI/netI 0.0235
_diffrn_reflns_Laue_measured_fraction_full 0.999
_diffrn_reflns_Laue_measured_fraction_max 0.949
_diffrn_reflns_limit_h_max 16
_diffrn_reflns_limit_h_min -16
_diffrn_reflns_limit_k_max 25
_diffrn_reflns_limit_k_min -24
_diffrn_reflns_limit_l_max 25
_diffrn_reflns_limit_l_min -26
_diffrn_reflns_number 95246
_diffrn_reflns_point_group_measured_fraction_full 0.999
_diffrn_reflns_point_group_measured_fraction_max 0.949
_diffrn_reflns_theta_full 67.684
_diffrn_reflns_theta_max 77.387
_diffrn_reflns_theta_min 2.344
_diffrn_source 'fine-focus sealed X-ray tube'
_diffrn_source_type 'Enhance (Cu) X-ray Source'
_exptl_absorpt_coefficient_mu 10.069
_exptl_absorpt_correction_T_max 0.583
_exptl_absorpt_correction_T_min 0.282
_exptl_absorpt_correction_type analytical
_exptl_absorpt_process_details
;
CrysAlisPro 1.171.42.90a (Rigaku Oxford Diffraction, 2023)
Analytical numeric absorption correction using a multifaceted crystal
model based on expressions derived by R.C. Clark & J.S. Reid.
(Clark, R. C. & Reid, J. S. (1995). Acta Cryst. A51, 887-897)
Empirical absorption correction using spherical harmonics,
implemented in SCALE3 ABSPACK scaling algorithm.
;
_exptl_crystal_colour colourless
_exptl_crystal_colour_primary colourless
_exptl_crystal_density_diffrn 1.410
_exptl_crystal_description rhombohedral
_exptl_crystal_F_000 2192
_exptl_crystal_size_max 0.26
_exptl_crystal_size_mid 0.12
_exptl_crystal_size_min 0.07
_refine_diff_density_max 0.387
_refine_diff_density_min -0.561
_refine_diff_density_rms 0.056
_refine_ls_extinction_coef 0.000073(8)
_refine_ls_extinction_expression Fc^*^=kFc[1+0.001xFc^2^\l^3^/sin(2\q)]^-1/4^
_refine_ls_extinction_method 'SHELXL-2019/1 (Sheldrick 2019)'
_refine_ls_goodness_of_fit_ref 1.075
_refine_ls_hydrogen_treatment mixed
_refine_ls_matrix_type full
_refine_ls_number_parameters 1276
_refine_ls_number_reflns 20504
_refine_ls_number_restraints 1342
_refine_ls_restrained_S_all 1.048
_refine_ls_R_factor_all 0.0300
_refine_ls_R_factor_gt 0.0246
_refine_ls_shift/su_max 0.004
_refine_ls_shift/su_mean 0.000
_refine_ls_structure_factor_coef Fsqd
_refine_ls_weighting_details 'w=1/[\s^2^(Fo^2^)+(0.0336P)^2^+0.9407P] where P=(Fo^2^+2Fc^2^)/3'
_refine_ls_weighting_scheme calc
_refine_ls_wR_factor_gt 0.0673
_refine_ls_wR_factor_ref 0.0701
_reflns_Friedel_coverage 0.000
_reflns_number_gt 17317
_reflns_number_total 20504
_reflns_threshold_expression 'I > 2\s(I)'
_cod_data_source_file d4sc04700a3.cif
_cod_data_source_block rja230022_fa
_cod_original_cell_volume 5092.84(13)
_cod_database_code 1573031
_chemical_oxdiff_formula 'C27 H29 I1 N2 O2'
_shelx_space_group_comment
;
The symmetry employed for this shelxl refinement is uniquely defined
by the following loop, which should always be used as a source of
symmetry information in preference to the above space-group names.
They are only intended as comments.
;
_shelx_estimated_absorpt_t_max 0.539
_shelx_estimated_absorpt_t_min 0.179
_diffrn_oxdiff_digest_frames
;
014285aae852a8b25b88e9ba2c24fcef22054000a12
;
_olex2_refinement_description
;
1. Fixed Uiso
 At 1.2 times of:
  All C(H) groups, All N(H) groups
 At 1.5 times of:
  All C(H,H,H) groups
2. Restrained distances
 C71-C76B \\sim C71-C76A
 with sigma of 0.02
 C71-C72B \\sim C71-C72A
 with sigma of 0.02
 C73B-C74B \\sim C73A-C74A
 with sigma of 0.02
 C73B-C72B \\sim C73A-C72A
 with sigma of 0.02
 C73B-C75B \\sim C73A-C75A
 with sigma of 0.04
 C76B-C75B \\sim C76A-C75A
 with sigma of 0.02
 C74B-C72B \\sim C74A-C72A
 with sigma of 0.04
 C74B-C75B \\sim C74A-C75A
 with sigma of 0.02
 C76B-C74B \\sim C76A-C74A
 with sigma of 0.04
 C71-C73B \\sim C71-C73A
 with sigma of 0.04
 C71-C75B \\sim C71-C75A
 with sigma of 0.04
 C98-C12A \\sim C98-C12B
 with sigma of 0.04
 C99A-C11A \\sim C99B-C11B
 with sigma of 0.04
 C98-C13A \\sim C98-C13B
 with sigma of 0.02
 C98-C99A \\sim C98-C99B
 with sigma of 0.02
 C99A-C10A \\sim C99B-C10B
 with sigma of 0.02
 C98-C10A \\sim C98-C10B
 with sigma of 0.04
 C12A-C10A \\sim C12B-C10B
 with sigma of 0.04
 C11A-C12A \\sim C11B-C12B
 with sigma of 0.02
 C11A-C10A \\sim C11B-C10B
 with sigma of 0.02
 C12A-C13A \\sim C12B-C13B
 with sigma of 0.02
 C11A-C13A \\sim C11B-C13B
 with sigma of 0.04
3. Uiso/Uaniso restraints and constraints
C72B \\sim C73B \\sim C74B \\sim C75B \\sim C76B \\sim C72A \\sim C73A \\sim
C74A \\sim C75A \\sim C76A: within 2A with sigma of 0.04 and sigma for terminal
atoms of 0.08 within 2A
C10A \\sim C11A \\sim C12A \\sim C13A \\sim C99A \\sim C10B \\sim C11B \\sim
C12B \\sim C13B \\sim C99B: within 2A with sigma of 0.04 and sigma for terminal
atoms of 0.08 within 2A
4. Rigid body (RIGU) restrains
 All non-hydrogen atoms
 with sigma for 1-2 distances of 0.004 and sigma for 1-3 distances of 0.004
5. Others
 Fixed Sof: C10A(0.69693) H10J(0.69693) C11A(0.69693) H11A(0.69693)
 C12A(0.69693) H12A(0.69693) C13A(0.69693) H13A(0.69693) C72B(0.4422)
 H72B(0.4422) C73B(0.4422) H73B(0.4422) C74B(0.4422) H74B(0.4422) C75B(0.4422)
 H75B(0.4422) C76B(0.4422) H76B(0.4422) C99A(0.69693) H99A(0.69693)
 C10B(0.30307) H10K(0.30307) C11B(0.30307) H11B(0.30307) C12B(0.30307)
 H12B(0.30307) C13B(0.30307) H13B(0.30307) C72A(0.5578) H72A(0.5578)
 C73A(0.5578) H73A(0.5578) C74A(0.5578) H74A(0.5578) C75A(0.5578) H75A(0.5578)
 C76A(0.5578) H76A(0.5578) C99B(0.30307) H99B(0.30307)
6.a Ternary CH refined with riding coordinates:
 C16(H16), C43(H43), C70(H70), C97(H97)
6.b Aromatic/amide H refined with riding coordinates:
 C3(H3), C4(H4), C5(H5), C6(H6A), C7(H7), C10(H10), C12(H12), C18(H18),
 C19(H19), C20(H20), C21(H21), C22(H22), C30(H30), C31(H31), C32(H32), C33(H33),
  C34(H34), C37(H37), C39(H39), C45(H45), C46(H46), C47(H47), C48(H48),
 C49(H49), C57(H57), C58(H58), C59(H59), C60(H60), C61(H61), C64(H64), C66(H66),
  C84(H84), C85(H85), C86(H86), C87(H87), C88(H88), C91(H91), C93(H93),
 C10A(H10J), C11A(H11A), C12A(H12A), C13A(H13A), C72B(H72B), C73B(H73B),
 C74B(H74B), C75B(H75B), C76B(H76B), C99A(H99A), C10B(H10K), C11B(H11B),
 C12B(H12B), C13B(H13B), C72A(H72A), C73A(H73A), C74A(H74A), C75A(H75A),
 C76A(H76A), C99B(H99B)
6.c Idealised Me refined as rotating group:
 C14(H14A,H14B,H14C), C15(H15A,H15B,H15C), C25(H25A,H25B,H25C), C26(H26A,H26B,
 H26C), C27(H27A,H27B,H27C), C41(H41A,H41B,H41C), C42(H42A,H42B,H42C), C52(H52A,
 H52B,H52C), C53(H53A,H53B,H53C), C54(H54A,H54B,H54C), C68(H68A,H68B,H68C),
 C69(H69A,H69B,H69C), C79(H79A,H79B,H79C), C80(H80A,H80B,H80C), C81(H81A,H81B,
 H81C), C95(H95A,H95B,H95C), C96(H96A,H96B,H96C), C106(H10A,H10B,H10C),
 C107(H10D,H10E,H10F), C108(H10G,H10H,H10I)
;
_shelx_shelxl_version_number 2019/1
_olex2_submission_special_instructions 'No special instructions were received'
_oxdiff_exptl_absorpt_empirical_details
;
Empirical correction (ABSPACK) includes:
- Absorption correction using spherical harmonics
- Frame scaling
;
_oxdiff_exptl_absorpt_empirical_full_max 1.308
_oxdiff_exptl_absorpt_empirical_full_min 0.747

loop_
_space_group_symop_operation_xyz
'x, y, z'
'-x, -y, -z'

loop_
_atom_site_label
_atom_site_type_symbol
_atom_site_fract_x
_atom_site_fract_y
_atom_site_fract_z
_atom_site_U_iso_or_equiv
_atom_site_adp_type
_atom_site_occupancy
_atom_site_site_symmetry_order
_atom_site_calc_flag
_atom_site_refinement_flags_posn
_atom_site_refinement_flags_adp
_atom_site_refinement_flags_occupancy
_atom_site_disorder_assembly
_atom_site_disorder_group
I1 I 0.03298(2) 0.06129(2) 0.24131(2) 0.02518(4) Uani 1 1 d . . . . .
I2 I 0.46722(2) -0.05719(2) 0.26111(2) 0.02508(4) Uani 1 1 d . . . . .
I3 I 0.69655(2) 0.59860(2) 0.39203(2) 0.03065(4) Uani 1 1 d . . . . .
I4 I 0.78804(2) 0.40061(2) 0.10427(2) 0.03020(4) Uani 1 1 d . . . . .
O1 O 0.16913(10) -0.09819(7) 0.21121(7) 0.0255(3) Uani 1 1 d . . . . .
O2 O 0.22082(11) 0.03219(7) 0.47167(7) 0.0294(3) Uani 1 1 d . . . . .
O3 O 0.32927(9) 0.10032(7) 0.28888(7) 0.0255(3) Uani 1 1 d . . . . .
O4 O 0.27763(11) -0.03219(7) 0.02843(7) 0.0295(3) Uani 1 1 d . . . . .
O5 O 0.69696(11) 0.55718(7) 0.19070(8) 0.0346(3) Uani 1 1 d . . . . .
O6 O 0.40019(11) 0.41012(8) 0.22712(9) 0.0381(3) Uani 1 1 d . . . . .
O7 O 0.78024(11) 0.43974(8) 0.30217(8) 0.0350(3) Uani 1 1 d . . . . .
O8 O 1.07905(11) 0.58753(8) 0.26769(8) 0.0368(3) Uani 1 1 d . . . . .
N1 N 0.10740(11) -0.05637(8) 0.30593(7) 0.0196(3) Uani 1 1 d . . . . .
N2 N 0.24508(12) 0.10072(8) 0.40642(8) 0.0221(3) Uani 1 1 d . . . . .
H2 H 0.2591(17) 0.1013(12) 0.3706(12) 0.027 Uiso 1 1 d . U . . .
N3 N 0.39040(11) 0.05827(8) 0.19391(7) 0.0196(3) Uani 1 1 d . . . . .
N4 N 0.25618(12) -0.09977(8) 0.09498(8) 0.0221(3) Uani 1 1 d . . . . .
H4A H 0.2447(17) -0.0998(12) 0.1311(12) 0.026 Uiso 1 1 d . U . . .
N5 N 0.55116(12) 0.53831(8) 0.22559(8) 0.0247(3) Uani 1 1 d . . . . .
N6 N 0.55844(14) 0.41572(9) 0.29949(10) 0.0322(4) Uani 1 1 d . . . . .
H6 H 0.622(2) 0.4263(13) 0.3069(13) 0.039 Uiso 1 1 d . U . . .
N7 N 0.92964(12) 0.46124(8) 0.27179(8) 0.0248(3) Uani 1 1 d . . . . .
N8 N 0.92065(14) 0.58529(9) 0.19798(9) 0.0297(4) Uani 1 1 d . . . . .
H8 H 0.8585(19) 0.5741(13) 0.1912(12) 0.036 Uiso 1 1 d . U . . .
C1 C 0.09292(13) -0.09215(9) 0.23437(9) 0.0206(3) Uani 1 1 d . . . . .
C2 C -0.01518(14) -0.12746(9) 0.18402(9) 0.0228(4) Uani 1 1 d . . . . .
C3 C -0.02758(15) -0.13360(10) 0.11312(10) 0.0264(4) Uani 1 1 d . . . . .
H3 H 0.028754 -0.112407 0.100387 0.032 Uiso 1 1 calc R U . . .
C4 C -0.12110(16) -0.17022(11) 0.06147(10) 0.0318(4) Uani 1 1 d . . . . .
H4 H -0.129391 -0.173398 0.013518 0.038 Uiso 1 1 calc R U . . .
C5 C -0.20295(16) -0.20237(11) 0.07931(11) 0.0352(5) Uani 1 1 d . . . . .
H5 H -0.266784 -0.228441 0.043468 0.042 Uiso 1 1 calc R U . . .
C6 C -0.19167(16) -0.19650(12) 0.14923(11) 0.0348(5) Uani 1 1 d . . . . .
H6A H -0.247836 -0.218565 0.161470 0.042 Uiso 1 1 calc R U . . .
C7 C -0.09839(15) -0.15842(11) 0.20183(10) 0.0283(4) Uani 1 1 d . . . . .
H7 H -0.091586 -0.153558 0.250091 0.034 Uiso 1 1 calc R U . . .
C8 C 0.02436(13) -0.03023(9) 0.33265(9) 0.0201(3) Uani 1 1 d . . . . .
C9 C -0.02230(14) 0.01827(10) 0.30960(9) 0.0222(4) Uani 1 1 d . . . . .
C10 C -0.10748(14) 0.03967(10) 0.33096(10) 0.0259(4) Uani 1 1 d . . . . .
H10 H -0.139922 0.071347 0.313299 0.031 Uiso 1 1 calc R U . . .
C11 C -0.14533(14) 0.01480(11) 0.37813(10) 0.0270(4) Uani 1 1 d . . . . .
C12 C -0.09557(14) -0.03134(10) 0.40341(10) 0.0257(4) Uani 1 1 d . . . . .
H12 H -0.119431 -0.047081 0.437000 0.031 Uiso 1 1 calc R U . . .
C13 C -0.01213(14) -0.05512(9) 0.38113(9) 0.0221(4) Uani 1 1 d . . . . .
C14 C -0.23753(16) 0.03780(13) 0.40193(12) 0.0387(5) Uani 1 1 d . . . . .
H14A H -0.212836 0.083136 0.442558 0.058 Uiso 1 1 calc R U . . .
H14B H -0.272549 0.001804 0.416313 0.058 Uiso 1 1 calc R U . . .
H14C H -0.287071 0.043373 0.362385 0.058 Uiso 1 1 calc R U . . .
C15 C 0.03519(15) -0.10818(10) 0.40711(10) 0.0270(4) Uani 1 1 d . . . . .
H15A H 0.002454 -0.117057 0.442314 0.041 Uiso 1 1 calc R U . . .
H15B H 0.110763 -0.089199 0.429296 0.041 Uiso 1 1 calc R U . . .
H15C H 0.023033 -0.152702 0.366558 0.041 Uiso 1 1 calc R U . . .
C16 C 0.21959(13) -0.02542(9) 0.34845(9) 0.0201(3) Uani 1 1 d . . . . .
H16 H 0.254444 -0.006485 0.318101 0.024 Uiso 1 1 calc R U . . .
C17 C 0.27814(13) -0.07965(10) 0.36427(9) 0.0213(4) Uani 1 1 d . . . . .
C18 C 0.38210(14) -0.05563(10) 0.40648(10) 0.0258(4) Uani 1 1 d . . . . .
H18 H 0.410792 -0.006071 0.430063 0.031 Uiso 1 1 calc R U . . .
C19 C 0.44460(15) -0.10287(11) 0.41471(10) 0.0320(4) Uani 1 1 d . . . . .
H19 H 0.515473 -0.085427 0.443387 0.038 Uiso 1 1 calc R U . . .
C20 C 0.40377(16) -0.17528(11) 0.38120(11) 0.0334(5) Uani 1 1 d . . . . .
H20 H 0.446661 -0.207695 0.385869 0.040 Uiso 1 1 calc R U . . .
C21 C 0.29933(17) -0.20001(11) 0.34066(11) 0.0334(5) Uani 1 1 d . . . . .
H21 H 0.269975 -0.249602 0.318743 0.040 Uiso 1 1 calc R U . . .
C22 C 0.23767(14) -0.15247(10) 0.33205(10) 0.0268(4) Uani 1 1 d . . . . .
H22 H 0.166652 -0.170042 0.303674 0.032 Uiso 1 1 calc R U . . .
C23 C 0.22843(13) 0.03899(9) 0.41588(9) 0.0210(4) Uani 1 1 d . . . . .
C24 C 0.25042(14) 0.17139(9) 0.45892(10) 0.0240(4) Uani 1 1 d . . . . .
C25 C 0.14817(16) 0.17202(11) 0.47933(12) 0.0371(5) Uani 1 1 d . . . . .
H25A H 0.089927 0.161726 0.436598 0.056 Uiso 1 1 calc R U . . .
H25B H 0.152597 0.218849 0.514381 0.056 Uiso 1 1 calc R U . . .
H25C H 0.136265 0.135884 0.500147 0.056 Uiso 1 1 calc R U . . .
C26 C 0.34334(16) 0.18980(11) 0.52494(11) 0.0333(5) Uani 1 1 d . . . . .
H26A H 0.335640 0.153373 0.545896 0.050 Uiso 1 1 calc R U . . .
H26B H 0.345394 0.236002 0.560127 0.050 Uiso 1 1 calc R U . . .
H26C H 0.408590 0.191816 0.511151 0.050 Uiso 1 1 calc R U . . .
C27 C 0.2670(2) 0.22387(11) 0.42201(12) 0.0409(5) Uani 1 1 d . . . . .
H27A H 0.272089 0.271928 0.454903 0.061 Uiso 1 1 calc R U . . .
H27B H 0.207763 0.211503 0.379352 0.061 Uiso 1 1 calc R U . . .
H27C H 0.331992 0.221933 0.408048 0.061 Uiso 1 1 calc R U . . .
C28 C 0.40520(13) 0.09477(9) 0.26534(9) 0.0209(4) Uani 1 1 d . . . . .
C29 C 0.51324(14) 0.13094(10) 0.31501(9) 0.0228(4) Uani 1 1 d . . . . .
C30 C 0.59433(15) 0.16374(10) 0.29650(10) 0.0280(4) Uani 1 1 d . . . . .
H30 H 0.585689 0.159667 0.248269 0.034 Uiso 1 1 calc R U . . .
C31 C 0.68804(16) 0.20250(11) 0.34842(11) 0.0349(5) Uani 1 1 d . . . . .
H31 H 0.742684 0.225786 0.335855 0.042 Uiso 1 1 calc R U . . .
C32 C 0.70162(16) 0.20711(11) 0.41818(11) 0.0358(5) Uani 1 1 d . . . . .
H32 H 0.765696 0.233595 0.453551 0.043 Uiso 1 1 calc R U . . .
C33 C 0.62249(16) 0.17340(11) 0.43680(10) 0.0326(4) Uani 1 1 d . . . . .
H33 H 0.632865 0.175848 0.484683 0.039 Uiso 1 1 calc R U . . .
C34 C 0.52818(15) 0.13609(10) 0.38588(10) 0.0267(4) Uani 1 1 d . . . . .
H34 H 0.473350 0.113880 0.399124 0.032 Uiso 1 1 calc R U . . .
C35 C 0.47394(13) 0.03247(9) 0.16767(9) 0.0201(3) Uani 1 1 d . . . . .
C36 C 0.52198(14) -0.01496(9) 0.19201(9) 0.0218(4) Uani 1 1 d . . . . .
C37 C 0.60786(14) -0.03587(10) 0.17120(10) 0.0258(4) Uani 1 1 d . . . . .
H37 H 0.641250 -0.066674 0.189778 0.031 Uiso 1 1 calc R U . . .
C38 C 0.64494(14) -0.01188(10) 0.12341(10) 0.0263(4) Uani 1 1 d . . . . .
C39 C 0.59349(14) 0.03266(10) 0.09653(10) 0.0254(4) Uani 1 1 d . . . . .
H39 H 0.616463 0.047486 0.062133 0.030 Uiso 1 1 calc R U . . .
C40 C 0.50946(13) 0.05621(9) 0.11840(9) 0.0217(4) Uani 1 1 d . . . . .
C41 C 0.73818(16) -0.03402(13) 0.10066(12) 0.0380(5) Uani 1 1 d . . . . .
H41A H 0.788186 -0.038121 0.140939 0.057 Uiso 1 1 calc R U . . .
H41B H 0.772162 0.001635 0.085431 0.057 Uiso 1 1 calc R U . . .
H41C H 0.714770 -0.079954 0.060820 0.057 Uiso 1 1 calc R U . . .
C42 C 0.46081(15) 0.10792(10) 0.09088(10) 0.0272(4) Uani 1 1 d . . . . .
H42A H 0.474217 0.153389 0.130450 0.041 Uiso 1 1 calc R U . . .
H42B H 0.385010 0.088903 0.070153 0.041 Uiso 1 1 calc R U . . .
H42C H 0.491641 0.115006 0.054196 0.041 Uiso 1 1 calc R U . . .
C43 C 0.27842(13) 0.02641(9) 0.15153(9) 0.0199(3) Uani 1 1 d . . . . .
H43 H 0.244180 0.007467 0.182141 0.024 Uiso 1 1 calc R U . . .
C44 C 0.21837(14) 0.07970(10) 0.13514(9) 0.0216(4) Uani 1 1 d . . . . .
C45 C 0.25753(15) 0.15250(10) 0.16644(10) 0.0275(4) Uani 1 1 d . . . . .
H45 H 0.328780 0.170766 0.194230 0.033 Uiso 1 1 calc R U . . .
C46 C 0.19442(17) 0.19913(11) 0.15787(11) 0.0337(5) Uani 1 1 d . . . . .
H46 H 0.223050 0.248829 0.179241 0.040 Uiso 1 1 calc R U . . .
C47 C 0.08974(16) 0.17368(12) 0.11830(11) 0.0331(5) Uani 1 1 d . . . . .
H47 H 0.045903 0.205633 0.113904 0.040 Uiso 1 1 calc R U . . .
C48 C 0.05004(15) 0.10114(11) 0.08532(10) 0.0316(4) Uani 1 1 d . . . . .
H48 H -0.021044 0.083162 0.057128 0.038 Uiso 1 1 calc R U . . .
C49 C 0.11387(14) 0.05433(10) 0.09328(10) 0.0263(4) Uani 1 1 d . . . . .
H49 H 0.086043 0.004654 0.070013 0.032 Uiso 1 1 calc R U . . .
C50 C 0.27082(13) -0.03823(9) 0.08461(9) 0.0211(4) Uani 1 1 d . . . . .
C51 C 0.25229(14) -0.17058(10) 0.04323(10) 0.0245(4) Uani 1 1 d . . . . .
C52 C 0.35532(16) -0.17011(11) 0.02361(12) 0.0366(5) Uani 1 1 d . . . . .
H52A H 0.352657 -0.217082 -0.010464 0.055 Uiso 1 1 calc R U . . .
H52B H 0.413407 -0.158329 0.066827 0.055 Uiso 1 1 calc R U . . .
H52C H 0.366057 -0.134618 0.001874 0.055 Uiso 1 1 calc R U . . .
C53 C 0.2366(2) -0.22244(11) 0.08083(12) 0.0403(5) Uani 1 1 d . . . . .
H53A H 0.232656 -0.270535 0.048492 0.060 Uiso 1 1 calc R U . . .
H53B H 0.171346 -0.220941 0.094427 0.060 Uiso 1 1 calc R U . . .
H53C H 0.295731 -0.209229 0.123762 0.060 Uiso 1 1 calc R U . . .
C54 C 0.16003(16) -0.19034(11) -0.02325(11) 0.0330(5) Uani 1 1 d . . . . .
H54A H 0.167813 -0.154750 -0.045209 0.050 Uiso 1 1 calc R U . . .
H54B H 0.094507 -0.191985 -0.009789 0.050 Uiso 1 1 calc R U . . .
H54C H 0.158469 -0.236970 -0.057464 0.050 Uiso 1 1 calc R U . . .
C55 C 0.63119(15) 0.58167(10) 0.21770(10) 0.0274(4) Uani 1 1 d . . . . .
C56 C 0.63610(15) 0.65991(10) 0.24133(10) 0.0274(4) Uani 1 1 d . . . . .
C57 C 0.73305(16) 0.70592(11) 0.28177(12) 0.0324(4) Uani 1 1 d . . . . .
H57 H 0.792526 0.687206 0.293656 0.039 Uiso 1 1 calc R U . . .
C58 C 0.74305(17) 0.77864(11) 0.30466(12) 0.0359(5) Uani 1 1 d . . . . .
H58 H 0.808850 0.809612 0.333308 0.043 Uiso 1 1 calc R U . . .
C59 C 0.65779(18) 0.80629(11) 0.28598(12) 0.0386(5) Uani 1 1 d . . . . .
H59 H 0.664836 0.856215 0.301711 0.046 Uiso 1 1 calc R U . . .
C60 C 0.56197(18) 0.76115(12) 0.24431(13) 0.0417(5) Uani 1 1 d . . . . .
H60 H 0.503629 0.780170 0.230515 0.050 Uiso 1 1 calc R U . . .
C61 C 0.55080(17) 0.68828(11) 0.22261(12) 0.0360(5) Uani 1 1 d . . . . .
H61 H 0.484459 0.657583 0.194800 0.043 Uiso 1 1 calc R U . . .
C62 C 0.49199(14) 0.56756(10) 0.27387(10) 0.0244(4) Uani 1 1 d . . . . .
C63 C 0.53876(14) 0.59692(10) 0.34752(10) 0.0258(4) Uani 1 1 d . . . . .
C64 C 0.48218(15) 0.62542(10) 0.39431(11) 0.0298(4) Uani 1 1 d . . . . .
H64 H 0.515495 0.645724 0.444323 0.036 Uiso 1 1 calc R U . . .
C65 C 0.37654(16) 0.62423(10) 0.36793(11) 0.0312(4) Uani 1 1 d . . . . .
C66 C 0.33032(15) 0.59394(10) 0.29475(11) 0.0310(4) Uani 1 1 d . . . . .
H66 H 0.258313 0.592701 0.276553 0.037 Uiso 1 1 calc R U . . .
C67 C 0.38540(15) 0.56523(10) 0.24684(11) 0.0279(4) Uani 1 1 d . . . . .
C68 C 0.31407(18) 0.65382(12) 0.41826(13) 0.0420(5) Uani 1 1 d . . . . .
H68A H 0.295323 0.619865 0.440294 0.063 Uiso 1 1 calc R U . . .
H68B H 0.250076 0.662161 0.391630 0.063 Uiso 1 1 calc R U . . .
H68C H 0.356197 0.698676 0.455597 0.063 Uiso 1 1 calc R U . . .
C69 C 0.32981(15) 0.53268(12) 0.16826(11) 0.0355(5) Uani 1 1 d . . . . .
H69A H 0.360884 0.559807 0.143449 0.053 Uiso 1 1 calc R U . . .
H69B H 0.255380 0.533451 0.160528 0.053 Uiso 1 1 calc R U . . .
H69C H 0.336855 0.483519 0.149486 0.053 Uiso 1 1 calc R U . . .
C70 C 0.55598(15) 0.46206(10) 0.20536(11) 0.0278(4) Uani 1 1 d . . . . .
H70 H 0.631314 0.460679 0.221578 0.033 Uiso 1 1 calc R U . . .
C71 C 0.51626(15) 0.41842(11) 0.12566(11) 0.0332(4) Uani 1 1 d D . . . .
C77 C 0.49649(15) 0.42704(10) 0.24591(11) 0.0294(4) Uani 1 1 d . . . . .
C78 C 0.52228(19) 0.38410(13) 0.34769(13) 0.0427(5) Uani 1 1 d . . . . .
C79 C 0.4585(2) 0.42964(16) 0.38744(16) 0.0630(8) Uani 1 1 d . . . . .
H79A H 0.398107 0.433058 0.352907 0.094 Uiso 1 1 calc R U . . .
H79B H 0.502414 0.477213 0.416375 0.094 Uiso 1 1 calc R U . . .
H79C H 0.433852 0.407984 0.418648 0.094 Uiso 1 1 calc R U . . .
C80 C 0.4579(2) 0.30829(13) 0.30386(16) 0.0560(7) Uani 1 1 d . . . . .
H80A H 0.435416 0.286761 0.335814 0.084 Uiso 1 1 calc R U . . .
H80B H 0.500897 0.280241 0.278937 0.084 Uiso 1 1 calc R U . . .
H80C H 0.396081 0.309352 0.268771 0.084 Uiso 1 1 calc R U . . .
C81 C 0.6212(2) 0.38240(17) 0.39938(16) 0.0665(8) Uani 1 1 d . . . . .
H81A H 0.602194 0.358641 0.430631 0.100 Uiso 1 1 calc R U . . .
H81B H 0.661183 0.431033 0.428433 0.100 Uiso 1 1 calc R U . . .
H81C H 0.664162 0.356436 0.372398 0.100 Uiso 1 1 calc R U . . .
C82 C 0.84913(14) 0.41691(10) 0.27766(10) 0.0272(4) Uani 1 1 d . . . . .
C83 C 0.84817(15) 0.33898(10) 0.25534(10) 0.0272(4) Uani 1 1 d . . . . .
C84 C 0.93489(16) 0.31329(11) 0.27769(12) 0.0347(5) Uani 1 1 d . . . . .
H84 H 0.999164 0.345532 0.307488 0.042 Uiso 1 1 calc R U . . .
C85 C 0.92799(18) 0.24076(12) 0.25669(13) 0.0394(5) Uani 1 1 d . . . . .
H85 H 0.987101 0.223512 0.272961 0.047 Uiso 1 1 calc R U . . .
C86 C 0.83537(18) 0.19356(11) 0.21217(12) 0.0379(5) Uani 1 1 d . . . . .
H86 H 0.831293 0.143929 0.196618 0.045 Uiso 1 1 calc R U . . .
C87 C 0.74862(17) 0.21892(11) 0.19035(12) 0.0368(5) Uani 1 1 d . . . . .
H87 H 0.684772 0.186570 0.159928 0.044 Uiso 1 1 calc R U . . .
C88 C 0.75434(16) 0.29101(11) 0.21255(11) 0.0323(4) Uani 1 1 d . . . . .
H88 H 0.693804 0.307941 0.198518 0.039 Uiso 1 1 calc R U . . .
C89 C 0.99060(14) 0.43267(10) 0.22441(10) 0.0242(4) Uani 1 1 d . . . . .
C90 C 0.94563(14) 0.40328(10) 0.15037(10) 0.0252(4) Uani 1 1 d . . . . .
C91 C 1.00348(15) 0.37514(10) 0.10463(11) 0.0290(4) Uani 1 1 d . . . . .
H91 H 0.971418 0.355066 0.054460 0.035 Uiso 1 1 calc R U . . .
C92 C 1.10881(15) 0.37632(10) 0.13228(11) 0.0296(4) Uani 1 1 d . . . . .
C93 C 1.15337(15) 0.40636(10) 0.20568(11) 0.0298(4) Uani 1 1 d . . . . .
H93 H 1.225074 0.407450 0.224746 0.036 Uiso 1 1 calc R U . . .
C94 C 1.09655(14) 0.43506(10) 0.25260(10) 0.0269(4) Uani 1 1 d . . . . .
C95 C 1.17237(18) 0.34644(12) 0.08281(13) 0.0401(5) Uani 1 1 d . . . . .
H95A H 1.131127 0.301010 0.046029 0.060 Uiso 1 1 calc R U . . .
H95B H 1.236633 0.339117 0.110246 0.060 Uiso 1 1 calc R U . . .
H95C H 1.190670 0.379761 0.059997 0.060 Uiso 1 1 calc R U . . .
C96 C 1.15021(16) 0.46848(12) 0.33138(11) 0.0347(5) Uani 1 1 d . . . . .
H96A H 1.141554 0.517319 0.349419 0.052 Uiso 1 1 calc R U . . .
H96B H 1.225045 0.468745 0.340120 0.052 Uiso 1 1 calc R U . . .
H96C H 1.119092 0.441222 0.356057 0.052 Uiso 1 1 calc R U . . .
C97 C 0.92361(15) 0.53732(10) 0.29101(10) 0.0265(4) Uani 1 1 d . . . . .
H97 H 0.848111 0.538185 0.274469 0.032 Uiso 1 1 calc R U . . .
C98 C 0.96300(15) 0.58172(11) 0.37065(11) 0.0308(4) Uani 1 1 d D . . . .
C104 C 0.98286(15) 0.57198(10) 0.25026(11) 0.0284(4) Uani 1 1 d . . . . .
C105 C 0.95687(18) 0.61795(12) 0.15067(13) 0.0400(5) Uani 1 1 d . . . . .
C106 C 0.8572(2) 0.62245(16) 0.10101(15) 0.0573(7) Uani 1 1 d . . . . .
H10A H 0.816564 0.649065 0.129588 0.086 Uiso 1 1 calc R U . . .
H10B H 0.815124 0.574482 0.071503 0.086 Uiso 1 1 calc R U . . .
H10C H 0.876113 0.646686 0.070078 0.086 Uiso 1 1 calc R U . . .
C107 C 1.0247(2) 0.69265(13) 0.19541(16) 0.0527(6) Uani 1 1 d . . . . .
H10D H 1.087899 0.689526 0.227792 0.079 Uiso 1 1 calc R U . . .
H10E H 0.984825 0.720827 0.223406 0.079 Uiso 1 1 calc R U . . .
H10F H 1.044807 0.715378 0.163660 0.079 Uiso 1 1 calc R U . . .
C108 C 1.0169(2) 0.57147(16) 0.10815(16) 0.0587(7) Uani 1 1 d . . . . .
H10G H 1.039141 0.592801 0.075993 0.088 Uiso 1 1 calc R U . . .
H10H H 0.971554 0.524187 0.080007 0.088 Uiso 1 1 calc R U . . .
H10I H 1.078736 0.567457 0.141047 0.088 Uiso 1 1 calc R U . . .
C10A C 1.0164(13) 0.6985(4) 0.4625(5) 0.044(2) Uani 0.6969 1 d D U P A 1
H10J H 1.036524 0.748549 0.476220 0.052 Uiso 0.6969 1 calc R U P A 1
C11A C 1.0128(6) 0.6696(5) 0.5138(5) 0.0512(18) Uani 0.6969 1 d D U P A 1
H11A H 1.029125 0.699584 0.562598 0.061 Uiso 0.6969 1 calc R U P A 1
C12A C 0.9852(4) 0.5965(4) 0.4940(3) 0.0518(14) Uani 0.6969 1 d D U P A 1
H12A H 0.984741 0.576430 0.529484 0.062 Uiso 0.6969 1 calc R U P A 1
C13A C 0.9582(5) 0.5526(4) 0.4224(3) 0.0386(13) Uani 0.6969 1 d D U P A 1
H13A H 0.936521 0.502671 0.408819 0.046 Uiso 0.6969 1 calc R U P A 1
C72B C 0.502(2) 0.3447(5) 0.1105(7) 0.030(2) Uani 0.4422 1 d D U P B 1
H72B H 0.508891 0.326784 0.147974 0.036 Uiso 0.4422 1 calc R U P B 1
C73B C 0.4775(16) 0.2990(7) 0.0398(6) 0.035(2) Uani 0.4422 1 d D U P B 1
H73B H 0.464650 0.249101 0.028132 0.041 Uiso 0.4422 1 calc R U P B 1
C74B C 0.4720(8) 0.3266(5) -0.0133(6) 0.045(2) Uani 0.4422 1 d D U P B 1
H74B H 0.457034 0.295676 -0.061656 0.054 Uiso 0.4422 1 calc R U P B 1
C75B C 0.4879(8) 0.3986(5) 0.0033(5) 0.059(2) Uani 0.4422 1 d D U P B 1
H75B H 0.480216 0.416882 -0.033922 0.071 Uiso 0.4422 1 calc R U P B 1
C76B C 0.5152(7) 0.4450(5) 0.0739(5) 0.042(2) Uani 0.4422 1 d D U P B 1
H76B H 0.532919 0.494842 0.085506 0.050 Uiso 0.4422 1 calc R U P B 1
C99A C 0.9909(16) 0.6552(3) 0.3909(5) 0.034(2) Uani 0.6969 1 d D U P A 1
H99A H 0.992482 0.675583 0.355690 0.040 Uiso 0.6969 1 calc R U P A 1
C10B C 1.017(3) 0.6976(10) 0.4691(11) 0.045(5) Uani 0.3031 1 d D U P A 2
H10K H 1.026389 0.747620 0.483959 0.054 Uiso 0.3031 1 calc R U P A 2
C11B C 1.0397(14) 0.6664(9) 0.5188(10) 0.045(4) Uani 0.3031 1 d D U P A 2
H11B H 1.065188 0.694494 0.568380 0.054 Uiso 0.3031 1 calc R U P A 2
C12B C 1.0248(11) 0.5937(8) 0.4954(7) 0.059(4) Uani 0.3031 1 d D U P A 2
H12B H 1.036962 0.571332 0.529378 0.070 Uiso 0.3031 1 calc R U P A 2
C13B C 0.9922(11) 0.5525(8) 0.4229(7) 0.042(3) Uani 0.3031 1 d D U P A 2
H13B H 0.989580 0.503057 0.408250 0.051 Uiso 0.3031 1 calc R U P A 2
C72A C 0.5085(16) 0.3460(5) 0.0978(6) 0.037(2) Uani 0.5578 1 d D U P B 2
H72A H 0.525852 0.322292 0.129994 0.045 Uiso 0.5578 1 calc R U P B 2
C73A C 0.4765(12) 0.3065(5) 0.0250(5) 0.042(2) Uani 0.5578 1 d D U P B 2
H73A H 0.475907 0.257318 0.008637 0.050 Uiso 0.5578 1 calc R U P B 2
C74A C 0.4456(6) 0.3376(4) -0.0238(5) 0.0458(18) Uani 0.5578 1 d D U P B 2
H74A H 0.422478 0.310138 -0.073565 0.055 Uiso 0.5578 1 calc R U P B 2
C75A C 0.4487(5) 0.4096(4) 0.0009(3) 0.0457(15) Uani 0.5578 1 d D U P B 2
H75A H 0.428766 0.431902 -0.032346 0.055 Uiso 0.5578 1 calc R U P B 2
C76A C 0.4808(5) 0.4498(4) 0.0742(3) 0.0355(14) Uani 0.5578 1 d D U P B 2
H76A H 0.479275 0.498671 0.090219 0.043 Uiso 0.5578 1 calc R U P B 2
C99B C 0.981(4) 0.6552(7) 0.3972(13) 0.033(4) Uani 0.3031 1 d D U P A 2
H99B H 0.967210 0.678008 0.363747 0.039 Uiso 0.3031 1 calc R U P A 2

loop_
_atom_site_aniso_label
_atom_site_aniso_U_11
_atom_site_aniso_U_22
_atom_site_aniso_U_33
_atom_site_aniso_U_23
_atom_site_aniso_U_13
_atom_site_aniso_U_12
I1 0.02791(6) 0.02530(7) 0.02807(7) 0.01482(5) 0.01028(5) 0.00816(5)
I2 0.02817(6) 0.02505(7) 0.02758(7) 0.01448(5) 0.01027(5) 0.00804(5)
I3 0.02729(7) 0.02489(7) 0.03285(7) 0.00548(5) 0.00260(5) 0.00646(5)
I4 0.02733(7) 0.02528(7) 0.03169(7) 0.00590(5) 0.00296(5) 0.00629(5)
O1 0.0247(6) 0.0290(7) 0.0243(6) 0.0082(6) 0.0116(5) 0.0072(5)
O2 0.0405(8) 0.0253(7) 0.0246(6) 0.0091(6) 0.0146(6) 0.0059(6)
O3 0.0241(6) 0.0292(7) 0.0240(6) 0.0078(6) 0.0109(5) 0.0068(5)
O4 0.0412(8) 0.0255(7) 0.0237(6) 0.0086(6) 0.0148(6) 0.0055(6)
O5 0.0342(7) 0.0286(7) 0.0442(8) 0.0098(7) 0.0208(6) 0.0099(6)
O6 0.0267(7) 0.0357(8) 0.0556(9) 0.0198(7) 0.0139(6) 0.0082(6)
O7 0.0349(7) 0.0309(8) 0.0463(8) 0.0140(7) 0.0219(6) 0.0138(6)
O8 0.0264(7) 0.0346(8) 0.0517(9) 0.0176(7) 0.0122(6) 0.0083(6)
N1 0.0199(7) 0.0195(7) 0.0199(7) 0.0060(6) 0.0077(5) 0.0053(6)
N2 0.0268(8) 0.0193(8) 0.0202(7) 0.0048(6) 0.0104(6) 0.0052(6)
N3 0.0193(7) 0.0196(7) 0.0206(7) 0.0066(6) 0.0077(5) 0.0053(6)
N4 0.0264(8) 0.0194(8) 0.0206(7) 0.0054(6) 0.0099(6) 0.0052(6)
N5 0.0249(7) 0.0202(8) 0.0281(8) 0.0058(7) 0.0100(6) 0.0059(6)
N6 0.0314(9) 0.0242(9) 0.0406(10) 0.0121(8) 0.0106(7) 0.0035(7)
N7 0.0262(7) 0.0206(8) 0.0287(8) 0.0080(7) 0.0096(6) 0.0085(6)
N8 0.0279(8) 0.0256(9) 0.0365(9) 0.0127(7) 0.0101(7) 0.0044(7)
C1 0.0237(8) 0.0188(8) 0.0219(8) 0.0091(7) 0.0088(7) 0.0053(7)
C2 0.0245(8) 0.0188(9) 0.0243(9) 0.0058(7) 0.0078(7) 0.0063(7)
C3 0.0304(9) 0.0234(9) 0.0241(9) 0.0056(8) 0.0101(7) 0.0059(8)
C4 0.0356(10) 0.0316(11) 0.0233(9) 0.0049(8) 0.0060(8) 0.0090(9)
C5 0.0295(10) 0.0331(11) 0.0311(10) 0.0036(9) 0.0012(8) 0.0022(9)
C6 0.0276(10) 0.0341(11) 0.0372(11) 0.0086(9) 0.0092(8) 0.0000(8)
C7 0.0274(9) 0.0290(10) 0.0268(9) 0.0087(8) 0.0088(7) 0.0027(8)
C8 0.0184(8) 0.0190(8) 0.0226(8) 0.0059(7) 0.0077(6) 0.0042(7)
C9 0.0230(8) 0.0213(9) 0.0229(8) 0.0086(7) 0.0075(7) 0.0050(7)
C10 0.0245(9) 0.0281(10) 0.0281(9) 0.0114(8) 0.0088(7) 0.0111(8)
C11 0.0244(9) 0.0300(10) 0.0288(9) 0.0097(8) 0.0111(7) 0.0105(8)
C12 0.0255(9) 0.0273(10) 0.0268(9) 0.0103(8) 0.0118(7) 0.0062(8)
C13 0.0232(8) 0.0204(9) 0.0231(8) 0.0073(7) 0.0080(7) 0.0051(7)
C14 0.0325(10) 0.0525(14) 0.0444(12) 0.0229(11) 0.0214(9) 0.0228(10)
C15 0.0278(9) 0.0290(10) 0.0314(10) 0.0160(8) 0.0141(8) 0.0080(8)
C16 0.0199(8) 0.0192(8) 0.0212(8) 0.0076(7) 0.0065(6) 0.0032(7)
C17 0.0233(8) 0.0224(9) 0.0201(8) 0.0080(7) 0.0094(7) 0.0058(7)
C18 0.0266(9) 0.0252(10) 0.0246(9) 0.0085(8) 0.0064(7) 0.0062(8)
C19 0.0272(9) 0.0390(11) 0.0290(10) 0.0127(9) 0.0039(8) 0.0118(9)
C20 0.0365(11) 0.0337(11) 0.0338(10) 0.0141(9) 0.0080(8) 0.0192(9)
C21 0.0374(11) 0.0246(10) 0.0372(11) 0.0108(9) 0.0073(9) 0.0109(9)
C22 0.0238(9) 0.0235(9) 0.0310(10) 0.0086(8) 0.0052(7) 0.0066(7)
C23 0.0196(8) 0.0213(9) 0.0228(8) 0.0073(7) 0.0083(7) 0.0047(7)
C24 0.0287(9) 0.0175(9) 0.0238(9) 0.0033(7) 0.0093(7) 0.0063(7)
C25 0.0309(10) 0.0315(11) 0.0442(12) 0.0032(10) 0.0147(9) 0.0117(9)
C26 0.0326(10) 0.0268(10) 0.0300(10) 0.0001(9) 0.0050(8) 0.0057(8)
C27 0.0699(16) 0.0215(10) 0.0341(11) 0.0102(9) 0.0188(11) 0.0131(10)
C28 0.0236(8) 0.0189(9) 0.0225(8) 0.0082(7) 0.0093(7) 0.0062(7)
C29 0.0252(9) 0.0198(9) 0.0235(9) 0.0059(7) 0.0087(7) 0.0072(7)
C30 0.0281(9) 0.0275(10) 0.0265(9) 0.0072(8) 0.0095(7) 0.0038(8)
C31 0.0291(10) 0.0323(11) 0.0366(11) 0.0062(9) 0.0101(8) 0.0009(9)
C32 0.0279(10) 0.0337(11) 0.0330(11) 0.0022(9) 0.0012(8) 0.0036(9)
C33 0.0369(10) 0.0322(11) 0.0236(9) 0.0049(8) 0.0051(8) 0.0108(9)
C34 0.0297(9) 0.0240(10) 0.0236(9) 0.0050(8) 0.0085(7) 0.0054(8)
C35 0.0194(8) 0.0197(9) 0.0204(8) 0.0052(7) 0.0073(6) 0.0045(7)
C36 0.0236(8) 0.0202(9) 0.0221(8) 0.0080(7) 0.0079(7) 0.0038(7)
C37 0.0257(9) 0.0264(10) 0.0286(9) 0.0112(8) 0.0095(7) 0.0111(8)
C38 0.0234(9) 0.0289(10) 0.0285(9) 0.0092(8) 0.0112(7) 0.0092(8)
C39 0.0257(9) 0.0267(10) 0.0250(9) 0.0086(8) 0.0111(7) 0.0056(8)
C40 0.0223(8) 0.0196(9) 0.0229(8) 0.0068(7) 0.0078(7) 0.0039(7)
C41 0.0333(11) 0.0490(14) 0.0439(12) 0.0218(11) 0.0206(9) 0.0208(10)
C42 0.0273(9) 0.0291(10) 0.0319(10) 0.0155(9) 0.0141(8) 0.0075(8)
C43 0.0195(8) 0.0194(8) 0.0211(8) 0.0079(7) 0.0065(6) 0.0029(7)
C44 0.0234(8) 0.0238(9) 0.0210(8) 0.0096(7) 0.0099(7) 0.0072(7)
C45 0.0260(9) 0.0231(9) 0.0318(10) 0.0096(8) 0.0057(7) 0.0064(8)
C46 0.0378(11) 0.0249(10) 0.0379(11) 0.0111(9) 0.0074(9) 0.0123(9)
C47 0.0365(10) 0.0372(11) 0.0313(10) 0.0159(9) 0.0088(8) 0.0201(9)
C48 0.0271(9) 0.0404(12) 0.0287(10) 0.0147(9) 0.0053(8) 0.0117(9)
C49 0.0263(9) 0.0266(10) 0.0252(9) 0.0093(8) 0.0059(7) 0.0060(8)
C50 0.0185(8) 0.0212(9) 0.0223(8) 0.0060(7) 0.0072(6) 0.0028(7)
C51 0.0280(9) 0.0190(9) 0.0244(9) 0.0035(7) 0.0095(7) 0.0065(7)
C52 0.0306(10) 0.0313(11) 0.0430(12) 0.0025(10) 0.0147(9) 0.0122(9)
C53 0.0670(15) 0.0223(10) 0.0357(11) 0.0110(9) 0.0194(11) 0.0150(10)
C54 0.0316(10) 0.0271(10) 0.0305(10) 0.0014(9) 0.0045(8) 0.0050(8)
C55 0.0270(9) 0.0241(10) 0.0309(10) 0.0087(8) 0.0094(8) 0.0062(8)
C56 0.0293(9) 0.0216(9) 0.0339(10) 0.0107(8) 0.0129(8) 0.0059(8)
C57 0.0294(10) 0.0282(10) 0.0422(11) 0.0143(9) 0.0142(9) 0.0050(8)
C58 0.0379(11) 0.0253(10) 0.0407(12) 0.0095(9) 0.0138(9) -0.0028(9)
C59 0.0511(13) 0.0216(10) 0.0480(13) 0.0122(10) 0.0241(10) 0.0090(9)
C60 0.0423(12) 0.0320(11) 0.0589(14) 0.0207(11) 0.0192(11) 0.0156(10)
C61 0.0331(10) 0.0283(11) 0.0471(12) 0.0150(10) 0.0107(9) 0.0067(9)
C62 0.0227(8) 0.0194(9) 0.0308(9) 0.0084(8) 0.0090(7) 0.0041(7)
C63 0.0251(9) 0.0191(9) 0.0310(9) 0.0075(8) 0.0063(7) 0.0052(7)
C64 0.0332(10) 0.0211(9) 0.0327(10) 0.0060(8) 0.0111(8) 0.0049(8)
C65 0.0335(10) 0.0194(9) 0.0416(11) 0.0077(9) 0.0179(9) 0.0062(8)
C66 0.0255(9) 0.0248(10) 0.0443(11) 0.0124(9) 0.0118(8) 0.0080(8)
C67 0.0276(9) 0.0220(9) 0.0338(10) 0.0102(8) 0.0087(8) 0.0048(8)
C68 0.0424(12) 0.0325(12) 0.0505(13) 0.0060(10) 0.0252(10) 0.0092(10)
C69 0.0272(10) 0.0364(12) 0.0367(11) 0.0108(9) 0.0029(8) 0.0042(9)
C70 0.0280(9) 0.0202(9) 0.0332(10) 0.0061(8) 0.0102(8) 0.0058(7)
C71 0.0272(9) 0.0288(10) 0.0369(11) 0.0028(9) 0.0119(8) 0.0029(8)
C77 0.0304(10) 0.0183(9) 0.0393(11) 0.0072(8) 0.0132(8) 0.0077(8)
C78 0.0475(13) 0.0369(12) 0.0497(13) 0.0238(11) 0.0164(10) 0.0055(10)
C79 0.079(2) 0.0653(18) 0.0644(18) 0.0339(15) 0.0414(16) 0.0207(16)
C80 0.0570(15) 0.0361(13) 0.0771(19) 0.0301(13) 0.0151(13) 0.0013(11)
C81 0.0628(17) 0.074(2) 0.0664(18) 0.0468(17) 0.0033(14) 0.0011(15)
C82 0.0266(9) 0.0248(10) 0.0326(10) 0.0113(8) 0.0104(8) 0.0089(8)
C83 0.0308(9) 0.0230(9) 0.0323(10) 0.0118(8) 0.0143(8) 0.0077(8)
C84 0.0299(10) 0.0282(11) 0.0454(12) 0.0131(9) 0.0091(9) 0.0080(8)
C85 0.0408(12) 0.0299(11) 0.0566(14) 0.0203(10) 0.0196(10) 0.0165(9)
C86 0.0496(12) 0.0230(10) 0.0477(13) 0.0139(10) 0.0245(10) 0.0093(9)
C87 0.0401(11) 0.0284(11) 0.0394(11) 0.0119(9) 0.0137(9) -0.0025(9)
C88 0.0282(10) 0.0304(11) 0.0421(11) 0.0175(9) 0.0123(8) 0.0049(8)
C89 0.0254(9) 0.0181(9) 0.0298(9) 0.0071(8) 0.0113(7) 0.0060(7)
C90 0.0236(8) 0.0193(9) 0.0321(9) 0.0092(8) 0.0074(7) 0.0039(7)
C91 0.0348(10) 0.0205(9) 0.0285(10) 0.0048(8) 0.0104(8) 0.0042(8)
C92 0.0316(10) 0.0199(9) 0.0386(11) 0.0088(8) 0.0157(8) 0.0051(8)
C93 0.0267(9) 0.0247(10) 0.0395(11) 0.0115(9) 0.0112(8) 0.0079(8)
C94 0.0258(9) 0.0218(9) 0.0324(10) 0.0095(8) 0.0082(7) 0.0050(7)
C95 0.0404(12) 0.0346(12) 0.0450(12) 0.0067(10) 0.0224(10) 0.0102(10)
C96 0.0290(10) 0.0355(12) 0.0338(10) 0.0090(9) 0.0041(8) 0.0058(9)
C97 0.0278(9) 0.0206(9) 0.0310(9) 0.0076(8) 0.0091(7) 0.0082(7)
C98 0.0277(9) 0.0276(10) 0.0327(10) 0.0047(8) 0.0084(8) 0.0091(8)
C104 0.0289(9) 0.0197(9) 0.0351(10) 0.0069(8) 0.0106(8) 0.0067(8)
C105 0.0433(12) 0.0365(12) 0.0449(12) 0.0217(10) 0.0139(10) 0.0045(10)
C106 0.0576(15) 0.0648(18) 0.0568(16) 0.0405(14) 0.0079(12) 0.0058(13)
C107 0.0532(15) 0.0343(13) 0.0736(18) 0.0288(13) 0.0161(13) 0.0006(11)
C108 0.0741(18) 0.0593(17) 0.0616(17) 0.0298(14) 0.0422(15) 0.0192(14)
C10A 0.036(4) 0.032(3) 0.043(3) -0.007(2) 0.000(3) 0.014(3)
C11A 0.043(4) 0.055(3) 0.037(2) -0.006(2) 0.002(2) 0.021(2)
C12A 0.060(3) 0.062(3) 0.0328(19) 0.0121(17) 0.012(2) 0.027(3)
C13A 0.040(3) 0.041(2) 0.0333(18) 0.0101(15) 0.0101(18) 0.015(2)
C72B 0.026(5) 0.025(3) 0.029(4) -0.001(2) 0.008(3) 0.004(2)
C73B 0.027(4) 0.031(4) 0.038(4) 0.003(3) 0.009(4) 0.006(3)
C74B 0.050(6) 0.042(4) 0.032(4) 0.000(3) 0.007(4) 0.016(3)
C75B 0.089(7) 0.050(4) 0.041(3) 0.013(3) 0.026(4) 0.019(4)
C76B 0.052(6) 0.033(3) 0.043(3) 0.010(2) 0.024(3) 0.007(4)
C99A 0.027(5) 0.027(2) 0.038(3) 0.0032(18) 0.006(2) 0.0080(18)
C10B 0.037(10) 0.035(6) 0.042(6) -0.005(4) 0.006(5) -0.001(6)
C11B 0.037(8) 0.045(5) 0.036(5) -0.002(4) 0.006(5) 0.002(5)
C12B 0.080(10) 0.053(5) 0.037(4) 0.010(3) 0.021(5) 0.007(6)
C13B 0.058(9) 0.027(4) 0.037(4) 0.006(3) 0.014(4) 0.006(5)
C72A 0.022(3) 0.035(3) 0.043(4) -0.001(3) 0.006(4) 0.011(2)
C73A 0.033(3) 0.033(4) 0.038(4) -0.010(3) 0.003(4) 0.004(3)
C74A 0.031(3) 0.047(4) 0.039(3) -0.003(2) 0.007(2) -0.004(2)
C75A 0.046(3) 0.047(3) 0.034(2) 0.006(2) 0.014(2) -0.003(2)
C76A 0.028(3) 0.039(3) 0.036(2) 0.0062(19) 0.018(2) -0.001(2)
C99B 0.018(6) 0.029(5) 0.045(6) 0.004(4) 0.011(5) 0.010(4)

loop_
_atom_type_symbol
_atom_type_description
_atom_type_scat_dispersion_real
_atom_type_scat_dispersion_imag
_atom_type_scat_source
C C 0.0181 0.0091 'International Tables Vol C Tables 4.2.6.8 and 6.1.1.4'
H H 0.0000 0.0000 'International Tables Vol C Tables 4.2.6.8 and 6.1.1.4'
I I -0.3257 6.8362 'International Tables Vol C Tables 4.2.6.8 and 6.1.1.4'
N N 0.0311 0.0180 'International Tables Vol C Tables 4.2.6.8 and 6.1.1.4'
O O 0.0492 0.0322 'International Tables Vol C Tables 4.2.6.8 and 6.1.1.4'

loop_
_exptl_crystal_face_index_h
_exptl_crystal_face_index_k
_exptl_crystal_face_index_l
_exptl_crystal_face_perp_dist
0 1 0 0.0591
0 -1 0 0.0491
0 1 -1 0.0516
0 -1 1 0.0466
-1 2 0 0.0914
-2 0 -1 0.0331
2 0 1 0.0381
0 -1 2 0.0401

loop_
_geom_angle_atom_site_label_1
_geom_angle_atom_site_label_2
_geom_angle_atom_site_label_3
_geom_angle
_geom_angle_site_symmetry_1
_geom_angle_site_symmetry_3
_geom_angle_publ_flag
C1 N1 C8 121.78(14) . . ?
C1 N1 C16 114.11(13) . . ?
C8 N1 C16 120.86(13) . . ?
C23 N2 H2 118.7(16) . . ?
C23 N2 C24 126.30(16) . . ?
C24 N2 H2 114.8(16) . . ?
C28 N3 C35 121.41(14) . . ?
C28 N3 C43 114.38(13) . . ?
C35 N3 C43 120.94(13) . . ?
C50 N4 H4A 118.6(16) . . ?
C50 N4 C51 126.43(16) . . ?
C51 N4 H4A 114.9(17) . . ?
C55 N5 C62 120.40(15) . . ?
C55 N5 C70 115.57(15) . . ?
C62 N5 C70 120.10(15) . . ?
C77 N6 H6 118.9(18) . . ?
C77 N6 C78 125.47(19) . . ?
C78 N6 H6 115.7(18) . . ?
C82 N7 C89 119.82(15) . . ?
C82 N7 C97 116.18(15) . . ?
C89 N7 C97 119.61(15) . . ?
C104 N8 H8 117.6(18) . . ?
C104 N8 C105 125.31(18) . . ?
C105 N8 H8 117.1(17) . . ?
O1 C1 N1 119.92(16) . . ?
O1 C1 C2 119.01(15) . . ?
N1 C1 C2 121.00(15) . . ?
C3 C2 C1 115.76(16) . . ?
C7 C2 C1 124.94(17) . . ?
C7 C2 C3 119.09(17) . . ?
C2 C3 H3 119.8 . . ?
C4 C3 C2 120.41(18) . . ?
C4 C3 H3 119.8 . . ?
C3 C4 H4 119.9 . . ?
C3 C4 C5 120.17(19) . . ?
C5 C4 H4 119.9 . . ?
C4 C5 H5 120.0 . . ?
C6 C5 C4 119.91(19) . . ?
C6 C5 H5 120.0 . . ?
C5 C6 H6A 119.9 . . ?
C5 C6 C7 120.2(2) . . ?
C7 C6 H6A 119.9 . . ?
C2 C7 C6 120.17(19) . . ?
C2 C7 H7 119.9 . . ?
C6 C7 H7 119.9 . . ?
C9 C8 N1 120.74(16) . . ?
C9 C8 C13 119.36(16) . . ?
C13 C8 N1 119.88(15) . . ?
C8 C9 I1 121.33(13) . . ?
C10 C9 I1 117.59(13) . . ?
C10 C9 C8 121.07(17) . . ?
C9 C10 H10 119.9 . . ?
C9 C10 C11 120.18(17) . . ?
C11 C10 H10 119.9 . . ?
C10 C11 C12 118.50(16) . . ?
C10 C11 C14 120.72(18) . . ?
C12 C11 C14 120.78(18) . . ?
C11 C12 H12 118.8 . . ?
C13 C12 C11 122.31(18) . . ?
C13 C12 H12 118.8 . . ?
C8 C13 C15 121.32(15) . . ?
C12 C13 C8 118.49(17) . . ?
C12 C13 C15 120.17(17) . . ?
C11 C14 H14A 109.5 . . ?
C11 C14 H14B 109.5 . . ?
C11 C14 H14C 109.5 . . ?
H14A C14 H14B 109.5 . . ?
H14A C14 H14C 109.5 . . ?
H14B C14 H14C 109.5 . . ?
C13 C15 H15A 109.5 . . ?
C13 C15 H15B 109.5 . . ?
C13 C15 H15C 109.5 . . ?
H15A C15 H15B 109.5 . . ?
H15A C15 H15C 109.5 . . ?
H15B C15 H15C 109.5 . . ?
N1 C16 H16 106.3 . . ?
N1 C16 C17 113.75(14) . . ?
N1 C16 C23 110.30(13) . . ?
C17 C16 H16 106.3 . . ?
C17 C16 C23 113.36(14) . . ?
C23 C16 H16 106.3 . . ?
C18 C17 C16 118.25(16) . . ?
C22 C17 C16 123.30(15) . . ?
C22 C17 C18 117.99(16) . . ?
C17 C18 H18 119.4 . . ?
C19 C18 C17 121.20(18) . . ?
C19 C18 H18 119.4 . . ?
C18 C19 H19 119.9 . . ?
C20 C19 C18 120.15(18) . . ?
C20 C19 H19 119.9 . . ?
C19 C20 H20 120.4 . . ?
C19 C20 C21 119.25(18) . . ?
C21 C20 H20 120.4 . . ?
C20 C21 H21 119.9 . . ?
C22 C21 C20 120.25(19) . . ?
C22 C21 H21 119.9 . . ?
C17 C22 H22 119.4 . . ?
C21 C22 C17 121.11(18) . . ?
C21 C22 H22 119.4 . . ?
O2 C23 N2 125.11(17) . . ?
O2 C23 C16 121.83(16) . . ?
N2 C23 C16 113.07(15) . . ?
N2 C24 C25 110.02(15) . . ?
N2 C24 C26 109.74(15) . . ?
N2 C24 C27 106.12(15) . . ?
C25 C24 C26 110.72(17) . . ?
C27 C24 C25 110.41(17) . . ?
C27 C24 C26 109.73(17) . . ?
C24 C25 H25A 109.5 . . ?
C24 C25 H25B 109.5 . . ?
C24 C25 H25C 109.5 . . ?
H25A C25 H25B 109.5 . . ?
H25A C25 H25C 109.5 . . ?
H25B C25 H25C 109.5 . . ?
C24 C26 H26A 109.5 . . ?
C24 C26 H26B 109.5 . . ?
C24 C26 H26C 109.5 . . ?
H26A C26 H26B 109.5 . . ?
H26A C26 H26C 109.5 . . ?
H26B C26 H26C 109.5 . . ?
C24 C27 H27A 109.5 . . ?
C24 C27 H27B 109.5 . . ?
C24 C27 H27C 109.5 . . ?
H27A C27 H27B 109.5 . . ?
H27A C27 H27C 109.5 . . ?
H27B C27 H27C 109.5 . . ?
O3 C28 N3 119.96(16) . . ?
O3 C28 C29 119.09(15) . . ?
N3 C28 C29 120.89(15) . . ?
C30 C29 C28 124.59(17) . . ?
C30 C29 C34 119.16(17) . . ?
C34 C29 C28 116.04(16) . . ?
C29 C30 H30 119.9 . . ?
C31 C30 C29 120.16(19) . . ?
C31 C30 H30 119.9 . . ?
C30 C31 H31 120.0 . . ?
C32 C31 C30 120.0(2) . . ?
C32 C31 H31 120.0 . . ?
C31 C32 H32 119.9 . . ?
C31 C32 C33 120.29(19) . . ?
C33 C32 H32 119.9 . . ?
C32 C33 H33 119.9 . . ?
C32 C33 C34 120.12(19) . . ?
C34 C33 H33 119.9 . . ?
C29 C34 H34 119.9 . . ?
C33 C34 C29 120.24(19) . . ?
C33 C34 H34 119.9 . . ?
C36 C35 N3 120.69(16) . . ?
C36 C35 C40 119.25(16) . . ?
C40 C35 N3 120.04(15) . . ?
C35 C36 I2 121.26(13) . . ?
C37 C36 I2 117.69(13) . . ?
C37 C36 C35 121.05(17) . . ?
C36 C37 H37 119.9 . . ?
C38 C37 C36 120.25(17) . . ?
C38 C37 H37 119.9 . . ?
C37 C38 C39 118.46(16) . . ?
C37 C38 C41 120.71(18) . . ?
C39 C38 C41 120.83(18) . . ?
C38 C39 H39 118.9 . . ?
C38 C39 C40 122.28(18) . . ?
C40 C39 H39 118.9 . . ?
C35 C40 C42 121.35(15) . . ?
C39 C40 C35 118.58(17) . . ?
C39 C40 C42 120.04(17) . . ?
C38 C41 H41A 109.5 . . ?
C38 C41 H41B 109.5 . . ?
C38 C41 H41C 109.5 . . ?
H41A C41 H41B 109.5 . . ?
H41A C41 H41C 109.5 . . ?
H41B C41 H41C 109.5 . . ?
C40 C42 H42A 109.5 . . ?
C40 C42 H42B 109.5 . . ?
C40 C42 H42C 109.5 . . ?
H42A C42 H42B 109.5 . . ?
H42A C42 H42C 109.5 . . ?
H42B C42 H42C 109.5 . . ?
N3 C43 H43 106.2 . . ?
N3 C43 C44 113.86(14) . . ?
N3 C43 C50 110.07(13) . . ?
C44 C43 H43 106.2 . . ?
C44 C43 C50 113.52(14) . . ?
C50 C43 H43 106.2 . . ?
C45 C44 C43 123.32(16) . . ?
C45 C44 C49 118.19(16) . . ?
C49 C44 C43 118.01(16) . . ?
C44 C45 H45 119.4 . . ?
C44 C45 C46 121.10(18) . . ?
C46 C45 H45 119.4 . . ?
C45 C46 H46 119.8 . . ?
C45 C46 C47 120.5(2) . . ?
C47 C46 H46 119.8 . . ?
C46 C47 H47 120.4 . . ?
C48 C47 C46 119.14(18) . . ?
C48 C47 H47 120.4 . . ?
C47 C48 H48 119.8 . . ?
C47 C48 C49 120.31(18) . . ?
C49 C48 H48 119.8 . . ?
C44 C49 H49 119.6 . . ?
C48 C49 C44 120.73(18) . . ?
C48 C49 H49 119.6 . . ?
O4 C50 N4 124.85(16) . . ?
O4 C50 C43 122.12(16) . . ?
N4 C50 C43 113.02(15) . . ?
N4 C51 C52 109.64(15) . . ?
N4 C51 C53 106.13(15) . . ?
N4 C51 C54 109.94(15) . . ?
C53 C51 C52 110.53(17) . . ?
C53 C51 C54 109.79(17) . . ?
C54 C51 C52 110.71(17) . . ?
C51 C52 H52A 109.5 . . ?
C51 C52 H52B 109.5 . . ?
C51 C52 H52C 109.5 . . ?
H52A C52 H52B 109.5 . . ?
H52A C52 H52C 109.5 . . ?
H52B C52 H52C 109.5 . . ?
C51 C53 H53A 109.5 . . ?
C51 C53 H53B 109.5 . . ?
C51 C53 H53C 109.5 . . ?
H53A C53 H53B 109.5 . . ?
H53A C53 H53C 109.5 . . ?
H53B C53 H53C 109.5 . . ?
C51 C54 H54A 109.5 . . ?
C51 C54 H54B 109.5 . . ?
C51 C54 H54C 109.5 . . ?
H54A C54 H54B 109.5 . . ?
H54A C54 H54C 109.5 . . ?
H54B C54 H54C 109.5 . . ?
O5 C55 N5 120.88(18) . . ?
O5 C55 C56 120.15(18) . . ?
N5 C55 C56 118.95(16) . . ?
C57 C56 C55 117.55(17) . . ?
C61 C56 C55 123.48(18) . . ?
C61 C56 C57 118.92(18) . . ?
C56 C57 H57 119.8 . . ?
C58 C57 C56 120.40(19) . . ?
C58 C57 H57 119.8 . . ?
C57 C58 H58 119.9 . . ?
C59 C58 C57 120.2(2) . . ?
C59 C58 H58 119.9 . . ?
C58 C59 H59 120.1 . . ?
C58 C59 C60 119.9(2) . . ?
C60 C59 H59 120.1 . . ?
C59 C60 H60 119.9 . . ?
C59 C60 C61 120.2(2) . . ?
C61 C60 H60 119.9 . . ?
C56 C61 H61 119.8 . . ?
C60 C61 C56 120.3(2) . . ?
C60 C61 H61 119.8 . . ?
C63 C62 N5 120.77(16) . . ?
C63 C62 C67 119.29(17) . . ?
C67 C62 N5 119.92(16) . . ?
C62 C63 I3 121.36(13) . . ?
C64 C63 I3 117.61(14) . . ?
C64 C63 C62 121.02(17) . . ?
C63 C64 H64 119.9 . . ?
C63 C64 C65 120.13(18) . . ?
C65 C64 H64 119.9 . . ?
C64 C65 C68 120.54(19) . . ?
C66 C65 C64 118.42(18) . . ?
C66 C65 C68 121.03(19) . . ?
C65 C66 H66 118.8 . . ?
C65 C66 C67 122.50(18) . . ?
C67 C66 H66 118.8 . . ?
C62 C67 C69 121.87(17) . . ?
C66 C67 C62 118.62(18) . . ?
C66 C67 C69 119.51(17) . . ?
C65 C68 H68A 109.5 . . ?
C65 C68 H68B 109.5 . . ?
C65 C68 H68C 109.5 . . ?
H68A C68 H68B 109.5 . . ?
H68A C68 H68C 109.5 . . ?
H68B C68 H68C 109.5 . . ?
C67 C69 H69A 109.5 . . ?
C67 C69 H69B 109.5 . . ?
C67 C69 H69C 109.5 . . ?
H69A C69 H69B 109.5 . . ?
H69A C69 H69C 109.5 . . ?
H69B C69 H69C 109.5 . . ?
N5 C70 H70 107.2 . . ?
N5 C70 C71 115.02(17) . . ?
N5 C70 C77 110.08(15) . . ?
C71 C70 H70 107.2 . . ?
C71 C70 C77 109.77(16) . . ?
C77 C70 H70 107.2 . . ?
C72B C71 C70 112.7(6) . . ?
C76B C71 C70 124.7(5) . . ?
C76B C71 C72B 121.3(7) . . ?
C72A C71 C70 122.8(5) . . ?
C72A C71 C76A 115.4(6) . . ?
C76A C71 C70 121.7(3) . . ?
O6 C77 N6 125.1(2) . . ?
O6 C77 C70 120.72(19) . . ?
N6 C77 C70 114.20(17) . . ?
N6 C78 C79 109.9(2) . . ?
N6 C78 C80 109.3(2) . . ?
N6 C78 C81 105.7(2) . . ?
C79 C78 C80 111.3(2) . . ?
C81 C78 C79 110.9(2) . . ?
C81 C78 C80 109.6(2) . . ?
C78 C79 H79A 109.5 . . ?
C78 C79 H79B 109.5 . . ?
C78 C79 H79C 109.5 . . ?
H79A C79 H79B 109.5 . . ?
H79A C79 H79C 109.5 . . ?
H79B C79 H79C 109.5 . . ?
C78 C80 H80A 109.5 . . ?
C78 C80 H80B 109.5 . . ?
C78 C80 H80C 109.5 . . ?
H80A C80 H80B 109.5 . . ?
H80A C80 H80C 109.5 . . ?
H80B C80 H80C 109.5 . . ?
C78 C81 H81A 109.5 . . ?
C78 C81 H81B 109.5 . . ?
C78 C81 H81C 109.5 . . ?
H81A C81 H81B 109.5 . . ?
H81A C81 H81C 109.5 . . ?
H81B C81 H81C 109.5 . . ?
O7 C82 N7 121.28(17) . . ?
O7 C82 C83 120.21(18) . . ?
N7 C82 C83 118.48(16) . . ?
C84 C83 C82 123.16(18) . . ?
C84 C83 C88 119.05(18) . . ?
C88 C83 C82 117.74(17) . . ?
C83 C84 H84 119.9 . . ?
C85 C84 C83 120.3(2) . . ?
C85 C84 H84 119.9 . . ?
C84 C85 H85 119.9 . . ?
C86 C85 C84 120.2(2) . . ?
C86 C85 H85 119.9 . . ?
C85 C86 H86 120.2 . . ?
C85 C86 C87 119.7(2) . . ?
C87 C86 H86 120.2 . . ?
C86 C87 H87 119.8 . . ?
C88 C87 C86 120.4(2) . . ?
C88 C87 H87 119.8 . . ?
C83 C88 H88 119.8 . . ?
C87 C88 C83 120.40(19) . . ?
C87 C88 H88 119.8 . . ?
C90 C89 N7 120.91(16) . . ?
C90 C89 C94 119.21(17) . . ?
C94 C89 N7 119.88(16) . . ?
C89 C90 I4 121.20(13) . . ?
C91 C90 I4 117.63(14) . . ?
C91 C90 C89 121.18(17) . . ?
C90 C91 H91 120.0 . . ?
C90 C91 C92 120.05(18) . . ?
C92 C91 H91 120.0 . . ?
C91 C92 C95 120.30(19) . . ?
C93 C92 C91 118.53(17) . . ?
C93 C92 C95 121.16(18) . . ?
C92 C93 H93 118.9 . . ?
C92 C93 C94 122.30(18) . . ?
C94 C93 H93 118.9 . . ?
C89 C94 C96 121.64(17) . . ?
C93 C94 C89 118.72(18) . . ?
C93 C94 C96 119.63(17) . . ?
C92 C95 H95A 109.5 . . ?
C92 C95 H95B 109.5 . . ?
C92 C95 H95C 109.5 . . ?
H95A C95 H95B 109.5 . . ?
H95A C95 H95C 109.5 . . ?
H95B C95 H95C 109.5 . . ?
C94 C96 H96A 109.5 . . ?
C94 C96 H96B 109.5 . . ?
C94 C96 H96C 109.5 . . ?
H96A C96 H96B 109.5 . . ?
H96A C96 H96C 109.5 . . ?
H96B C96 H96C 109.5 . . ?
N7 C97 H97 107.3 . . ?
N7 C97 C98 114.86(16) . . ?
N7 C97 C104 110.08(15) . . ?
C98 C97 H97 107.3 . . ?
C98 C97 C104 109.68(16) . . ?
C104 C97 H97 107.3 . . ?
C13A C98 C97 122.3(3) . . ?
C13A C98 C99A 119.5(6) . . ?
C99A C98 C97 117.6(5) . . ?
C13B C98 C97 122.9(6) . . ?
C99B C98 C97 122.6(11) . . ?
C99B C98 C13B 114.3(14) . . ?
O8 C104 N8 124.8(2) . . ?
O8 C104 C97 121.02(18) . . ?
N8 C104 C97 114.16(17) . . ?
N8 C105 C106 105.35(19) . . ?
N8 C105 C107 109.6(2) . . ?
N8 C105 C108 109.88(19) . . ?
C106 C105 C107 109.8(2) . . ?
C108 C105 C106 110.7(2) . . ?
C108 C105 C107 111.3(2) . . ?
C105 C106 H10A 109.5 . . ?
C105 C106 H10B 109.5 . . ?
C105 C106 H10C 109.5 . . ?
H10A C106 H10B 109.5 . . ?
H10A C106 H10C 109.5 . . ?
H10B C106 H10C 109.5 . . ?
C105 C107 H10D 109.5 . . ?
C105 C107 H10E 109.5 . . ?
C105 C107 H10F 109.5 . . ?
H10D C107 H10E 109.5 . . ?
H10D C107 H10F 109.5 . . ?
H10E C107 H10F 109.5 . . ?
C105 C108 H10G 109.5 . . ?
C105 C108 H10H 109.5 . . ?
C105 C108 H10I 109.5 . . ?
H10G C108 H10H 109.5 . . ?
H10G C108 H10I 109.5 . . ?
H10H C108 H10I 109.5 . . ?
C11A C10A H10J 119.7 . . ?
C11A C10A C99A 120.5(7) . . ?
C99A C10A H10J 119.7 . . ?
C10A C11A H11A 120.1 . . ?
C10A C11A C12A 119.8(6) . . ?
C12A C11A H11A 120.1 . . ?
C11A C12A H12A 119.9 . . ?
C11A C12A C13A 120.3(6) . . ?
C13A C12A H12A 119.9 . . ?
C98 C13A C12A 119.9(6) . . ?
C98 C13A H13A 120.0 . . ?
C12A C13A H13A 120.0 . . ?
C71 C72B H72B 120.6 . . ?
C73B C72B C71 118.8(10) . . ?
C73B C72B H72B 120.6 . . ?
C72B C73B H73B 120.3 . . ?
C74B C73B C72B 119.4(11) . . ?
C74B C73B H73B 120.3 . . ?
C73B C74B H74B 119.8 . . ?
C75B C74B C73B 120.4(9) . . ?
C75B C74B H74B 119.8 . . ?
C74B C75B H75B 119.6 . . ?
C74B C75B C76B 120.8(9) . . ?
C76B C75B H75B 119.6 . . ?
C71 C76B C75B 119.0(8) . . ?
C71 C76B H76B 120.5 . . ?
C75B C76B H76B 120.5 . . ?
C98 C99A H99A 120.0 . . ?
C10A C99A C98 119.9(8) . . ?
C10A C99A H99A 120.0 . . ?
C11B C10B H10K 120.4 . . ?
C11B C10B C99B 119.3(17) . . ?
C99B C10B H10K 120.4 . . ?
C10B C11B H11B 120.6 . . ?
C10B C11B C12B 118.8(14) . . ?
C12B C11B H11B 120.6 . . ?
C11B C12B H12B 119.5 . . ?
C11B C12B C13B 120.9(13) . . ?
C13B C12B H12B 119.5 . . ?
C98 C13B H13B 119.0 . . ?
C12B C13B C98 122.0(12) . . ?
C12B C13B H13B 119.0 . . ?
C71 C72A H72A 118.5 . . ?
C71 C72A C73A 123.0(9) . . ?
C73A C72A H72A 118.5 . . ?
C72A C73A H73A 119.6 . . ?
C74A C73A C72A 120.8(8) . . ?
C74A C73A H73A 119.6 . . ?
C73A C74A H74A 120.5 . . ?
C73A C74A C75A 118.9(7) . . ?
C75A C74A H74A 120.5 . . ?
C74A C75A H75A 119.7 . . ?
C74A C75A C76A 120.6(7) . . ?
C76A C75A H75A 119.7 . . ?
C71 C76A H76A 119.5 . . ?
C75A C76A C71 121.0(6) . . ?
C75A C76A H76A 119.5 . . ?
C98 C99B H99B 117.8 . . ?
C10B C99B C98 124.4(19) . . ?
C10B C99B H99B 117.8 . . ?

loop_
_geom_bond_atom_site_label_1
_geom_bond_atom_site_label_2
_geom_bond_distance
_geom_bond_site_symmetry_2
_geom_bond_publ_flag
I1 C9 2.0985(18) . ?
I2 C36 2.1009(18) . ?
I3 C63 2.1045(18) . ?
I4 C90 2.1037(18) . ?
O1 C1 1.228(2) . ?
O2 C23 1.228(2) . ?
O3 C28 1.228(2) . ?
O4 C50 1.227(2) . ?
O5 C55 1.226(2) . ?
O6 C77 1.229(2) . ?
O7 C82 1.227(2) . ?
O8 C104 1.227(2) . ?
N1 C1 1.373(2) . ?
N1 C8 1.443(2) . ?
N1 C16 1.493(2) . ?
N2 H2 0.81(2) . ?
N2 C23 1.336(2) . ?
N2 C24 1.480(2) . ?
N3 C28 1.373(2) . ?
N3 C35 1.442(2) . ?
N3 C43 1.492(2) . ?
N4 H4A 0.80(2) . ?
N4 C50 1.340(2) . ?
N4 C51 1.481(2) . ?
N5 C55 1.371(3) . ?
N5 C62 1.442(2) . ?
N5 C70 1.493(2) . ?
N6 H6 0.82(2) . ?
N6 C77 1.333(3) . ?
N6 C78 1.480(3) . ?
N7 C82 1.367(3) . ?
N7 C89 1.445(2) . ?
N7 C97 1.495(2) . ?
N8 H8 0.80(2) . ?
N8 C104 1.337(3) . ?
N8 C105 1.477(3) . ?
C1 C2 1.504(2) . ?
C2 C3 1.396(3) . ?
C2 C7 1.388(3) . ?
C3 H3 0.9500 . ?
C3 C4 1.379(3) . ?
C4 H4 0.9500 . ?
C4 C5 1.385(3) . ?
C5 H5 0.9500 . ?
C5 C6 1.380(3) . ?
C6 H6A 0.9500 . ?
C6 C7 1.390(3) . ?
C7 H7 0.9500 . ?
C8 C9 1.395(2) . ?
C8 C13 1.407(3) . ?
C9 C10 1.390(2) . ?
C10 H10 0.9500 . ?
C10 C11 1.391(3) . ?
C11 C12 1.395(3) . ?
C11 C14 1.510(3) . ?
C12 H12 0.9500 . ?
C12 C13 1.393(2) . ?
C13 C15 1.511(2) . ?
C14 H14A 0.9800 . ?
C14 H14B 0.9800 . ?
C14 H14C 0.9800 . ?
C15 H15A 0.9800 . ?
C15 H15B 0.9800 . ?
C15 H15C 0.9800 . ?
C16 H16 1.0000 . ?
C16 C17 1.522(2) . ?
C16 C23 1.543(2) . ?
C17 C18 1.393(2) . ?
C17 C22 1.390(3) . ?
C18 H18 0.9500 . ?
C18 C19 1.390(3) . ?
C19 H19 0.9500 . ?
C19 C20 1.385(3) . ?
C20 H20 0.9500 . ?
C20 C21 1.390(3) . ?
C21 H21 0.9500 . ?
C21 C22 1.390(3) . ?
C22 H22 0.9500 . ?
C24 C25 1.525(3) . ?
C24 C26 1.528(3) . ?
C24 C27 1.524(3) . ?
C25 H25A 0.9800 . ?
C25 H25B 0.9800 . ?
C25 H25C 0.9800 . ?
C26 H26A 0.9800 . ?
C26 H26B 0.9800 . ?
C26 H26C 0.9800 . ?
C27 H27A 0.9800 . ?
C27 H27B 0.9800 . ?
C27 H27C 0.9800 . ?
C28 C29 1.501(2) . ?
C29 C30 1.391(3) . ?
C29 C34 1.397(3) . ?
C30 H30 0.9500 . ?
C30 C31 1.391(3) . ?
C31 H31 0.9500 . ?
C31 C32 1.380(3) . ?
C32 H32 0.9500 . ?
C32 C33 1.381(3) . ?
C33 H33 0.9500 . ?
C33 C34 1.383(3) . ?
C34 H34 0.9500 . ?
C35 C36 1.398(2) . ?
C35 C40 1.404(3) . ?
C36 C37 1.391(2) . ?
C37 H37 0.9500 . ?
C37 C38 1.388(3) . ?
C38 C39 1.395(3) . ?
C38 C41 1.508(3) . ?
C39 H39 0.9500 . ?
C39 C40 1.395(2) . ?
C40 C42 1.510(3) . ?
C41 H41A 0.9800 . ?
C41 H41B 0.9800 . ?
C41 H41C 0.9800 . ?
C42 H42A 0.9800 . ?
C42 H42B 0.9800 . ?
C42 H42C 0.9800 . ?
C43 H43 1.0000 . ?
C43 C44 1.521(2) . ?
C43 C50 1.543(2) . ?
C44 C45 1.386(3) . ?
C44 C49 1.398(2) . ?
C45 H45 0.9500 . ?
C45 C46 1.387(3) . ?
C46 H46 0.9500 . ?
C46 C47 1.388(3) . ?
C47 H47 0.9500 . ?
C47 C48 1.384(3) . ?
C48 H48 0.9500 . ?
C48 C49 1.394(3) . ?
C49 H49 0.9500 . ?
C51 C52 1.526(3) . ?
C51 C53 1.522(3) . ?
C51 C54 1.525(3) . ?
C52 H52A 0.9800 . ?
C52 H52B 0.9800 . ?
C52 H52C 0.9800 . ?
C53 H53A 0.9800 . ?
C53 H53B 0.9800 . ?
C53 H53C 0.9800 . ?
C54 H54A 0.9800 . ?
C54 H54B 0.9800 . ?
C54 H54C 0.9800 . ?
C55 C56 1.502(3) . ?
C56 C57 1.396(3) . ?
C56 C61 1.389(3) . ?
C57 H57 0.9500 . ?
C57 C58 1.384(3) . ?
C58 H58 0.9500 . ?
C58 C59 1.379(3) . ?
C59 H59 0.9500 . ?
C59 C60 1.384(3) . ?
C60 H60 0.9500 . ?
C60 C61 1.386(3) . ?
C61 H61 0.9500 . ?
C62 C63 1.394(3) . ?
C62 C67 1.404(3) . ?
C63 C64 1.391(3) . ?
C64 H64 0.9500 . ?
C64 C65 1.396(3) . ?
C65 C66 1.385(3) . ?
C65 C68 1.507(3) . ?
C66 H66 0.9500 . ?
C66 C67 1.393(3) . ?
C67 C69 1.501(3) . ?
C68 H68A 0.9800 . ?
C68 H68B 0.9800 . ?
C68 H68C 0.9800 . ?
C69 H69A 0.9800 . ?
C69 H69B 0.9800 . ?
C69 H69C 0.9800 . ?
C70 H70 1.0000 . ?
C70 C71 1.521(3) . ?
C70 C77 1.544(3) . ?
C71 C72B 1.413(10) . ?
C71 C76B 1.345(9) . ?
C71 C72A 1.383(9) . ?
C71 C76A 1.438(7) . ?
C78 C79 1.521(4) . ?
C78 C80 1.531(3) . ?
C78 C81 1.520(4) . ?
C79 H79A 0.9800 . ?
C79 H79B 0.9800 . ?
C79 H79C 0.9800 . ?
C80 H80A 0.9800 . ?
C80 H80B 0.9800 . ?
C80 H80C 0.9800 . ?
C81 H81A 0.9800 . ?
C81 H81B 0.9800 . ?
C81 H81C 0.9800 . ?
C82 C83 1.507(3) . ?
C83 C84 1.390(3) . ?
C83 C88 1.391(3) . ?
C84 H84 0.9500 . ?
C84 C85 1.388(3) . ?
C85 H85 0.9500 . ?
C85 C86 1.382(3) . ?
C86 H86 0.9500 . ?
C86 C87 1.383(3) . ?
C87 H87 0.9500 . ?
C87 C88 1.380(3) . ?
C88 H88 0.9500 . ?
C89 C90 1.397(3) . ?
C89 C94 1.400(2) . ?
C90 C91 1.387(3) . ?
C91 H91 0.9500 . ?
C91 C92 1.396(3) . ?
C92 C93 1.386(3) . ?
C92 C95 1.508(3) . ?
C93 H93 0.9500 . ?
C93 C94 1.396(3) . ?
C94 C96 1.500(3) . ?
C95 H95A 0.9800 . ?
C95 H95B 0.9800 . ?
C95 H95C 0.9800 . ?
C96 H96A 0.9800 . ?
C96 H96B 0.9800 . ?
C96 H96C 0.9800 . ?
C97 H97 1.0000 . ?
C97 C98 1.522(3) . ?
C97 C104 1.541(3) . ?
C98 C13A 1.390(6) . ?
C98 C99A 1.394(7) . ?
C98 C13B 1.402(11) . ?
C98 C99B 1.388(14) . ?
C105 C106 1.527(3) . ?
C105 C107 1.532(3) . ?
C105 C108 1.520(3) . ?
C106 H10A 0.9800 . ?
C106 H10B 0.9800 . ?
C106 H10C 0.9800 . ?
C107 H10D 0.9800 . ?
C107 H10E 0.9800 . ?
C107 H10F 0.9800 . ?
C108 H10G 0.9800 . ?
C108 H10H 0.9800 . ?
C108 H10I 0.9800 . ?
C10A H10J 0.9500 . ?
C10A C11A 1.376(9) . ?
C10A C99A 1.389(7) . ?
C11A H11A 0.9500 . ?
C11A C12A 1.387(7) . ?
C12A H12A 0.9500 . ?
C12A C13A 1.390(6) . ?
C13A H13A 0.9500 . ?
C72B H72B 0.9500 . ?
C72B C73B 1.388(10) . ?
C73B H73B 0.9500 . ?
C73B C74B 1.380(11) . ?
C74B H74B 0.9500 . ?
C74B C75B 1.373(10) . ?
C75B H75B 0.9500 . ?
C75B C76B 1.388(9) . ?
C76B H76B 0.9500 . ?
C99A H99A 0.9500 . ?
C10B H10K 0.9500 . ?
C10B C11B 1.374(15) . ?
C10B C99B 1.386(14) . ?
C11B H11B 0.9500 . ?
C11B C12B 1.377(13) . ?
C12B H12B 0.9500 . ?
C12B C13B 1.389(12) . ?
C13B H13B 0.9500 . ?
C72A H72A 0.9500 . ?
C72A C73A 1.387(9) . ?
C73A H73A 0.9500 . ?
C73A C74A 1.375(9) . ?
C74A H74A 0.9500 . ?
C74A C75A 1.386(8) . ?
C75A H75A 0.9500 . ?
C75A C76A 1.398(7) . ?
C76A H76A 0.9500 . ?
C99B H99B 0.9500 . ?

loop_
_geom_hbond_atom_site_label_D
_geom_hbond_atom_site_label_H
_geom_hbond_atom_site_label_A
_geom_hbond_distance_DH
_geom_hbond_distance_HA
_geom_hbond_distance_DA
_geom_hbond_angle_DHA
_geom_hbond_site_symmetry_A
_geom_hbond_publ_flag
N2 H2 O3 0.81(2) 2.10(2) 2.894(2) 167(2) . yes
N4 H4A O1 0.80(2) 2.12(2) 2.887(2) 163(2) . yes
N6 H6 O7 0.82(2) 2.13(3) 2.938(2) 168(2) . yes
N8 H8 O5 0.80(2) 2.15(2) 2.942(2) 170(2) . yes

loop_
_geom_torsion_atom_site_label_1
_geom_torsion_atom_site_label_2
_geom_torsion_atom_site_label_3
_geom_torsion_atom_site_label_4
_geom_torsion
_geom_torsion_site_symmetry_1
_geom_torsion_site_symmetry_2
_geom_torsion_site_symmetry_3
_geom_torsion_site_symmetry_4
_geom_torsion_publ_flag
I1 C9 C10 C11 -177.82(14) . . . . ?
I2 C36 C37 C38 177.47(14) . . . . ?
I3 C63 C64 C65 -178.48(15) . . . . ?
I4 C90 C91 C92 179.20(14) . . . . ?
O1 C1 C2 C3 -30.9(2) . . . . ?
O1 C1 C2 C7 143.81(19) . . . . ?
O3 C28 C29 C30 -142.11(19) . . . . ?
O3 C28 C29 C34 32.5(2) . . . . ?
O5 C55 C56 C57 -47.2(3) . . . . ?
O5 C55 C56 C61 130.0(2) . . . . ?
O7 C82 C83 C84 -129.4(2) . . . . ?
O7 C82 C83 C88 48.1(3) . . . . ?
N1 C1 C2 C3 152.19(17) . . . . ?
N1 C1 C2 C7 -33.1(3) . . . . ?
N1 C8 C9 I1 -4.6(2) . . . . ?
N1 C8 C9 C10 175.16(16) . . . . ?
N1 C8 C13 C12 -177.11(16) . . . . ?
N1 C8 C13 C15 1.0(3) . . . . ?
N1 C16 C17 C18 -177.08(15) . . . . ?
N1 C16 C17 C22 10.8(2) . . . . ?
N1 C16 C23 O2 86.3(2) . . . . ?
N1 C16 C23 N2 -93.89(17) . . . . ?
N3 C28 C29 C30 35.3(3) . . . . ?
N3 C28 C29 C34 -150.14(17) . . . . ?
N3 C35 C36 I2 5.0(2) . . . . ?
N3 C35 C36 C37 -175.01(16) . . . . ?
N3 C35 C40 C39 177.17(16) . . . . ?
N3 C35 C40 C42 -0.9(3) . . . . ?
N3 C43 C44 C45 -10.5(2) . . . . ?
N3 C43 C44 C49 177.58(15) . . . . ?
N3 C43 C50 O4 -86.6(2) . . . . ?
N3 C43 C50 N4 93.51(17) . . . . ?
N5 C55 C56 C57 134.0(2) . . . . ?
N5 C55 C56 C61 -48.7(3) . . . . ?
N5 C62 C63 I3 -1.0(3) . . . . ?
N5 C62 C63 C64 179.79(17) . . . . ?
N5 C62 C67 C66 -179.96(17) . . . . ?
N5 C62 C67 C69 0.2(3) . . . . ?
N5 C70 C71 C72B -167.6(11) . . . . ?
N5 C70 C71 C76B 25.7(5) . . . . ?
N5 C70 C71 C72A -175.6(10) . . . . ?
N5 C70 C71 C76A 2.3(4) . . . . ?
N5 C70 C77 O6 76.9(2) . . . . ?
N5 C70 C77 N6 -105.06(18) . . . . ?
N7 C82 C83 C84 48.8(3) . . . . ?
N7 C82 C83 C88 -133.8(2) . . . . ?
N7 C89 C90 I4 1.0(2) . . . . ?
N7 C89 C90 C91 -179.38(17) . . . . ?
N7 C89 C94 C93 179.29(17) . . . . ?
N7 C89 C94 C96 -1.6(3) . . . . ?
N7 C97 C98 C13A -28.9(4) . . . . ?
N7 C97 C98 C99A 160.1(10) . . . . ?
N7 C97 C98 C13B -6.6(7) . . . . ?
N7 C97 C98 C99B 168(2) . . . . ?
N7 C97 C104 O8 -74.5(2) . . . . ?
N7 C97 C104 N8 107.96(18) . . . . ?
C1 N1 C8 C9 -59.4(2) . . . . ?
C1 N1 C8 C13 118.93(19) . . . . ?
C1 N1 C16 C17 -77.07(19) . . . . ?
C1 N1 C16 C23 154.27(15) . . . . ?
C1 C2 C3 C4 174.69(17) . . . . ?
C1 C2 C7 C6 -172.85(18) . . . . ?
C2 C3 C4 C5 -1.2(3) . . . . ?
C3 C2 C7 C6 1.7(3) . . . . ?
C3 C4 C5 C6 1.4(3) . . . . ?
C4 C5 C6 C7 0.0(3) . . . . ?
C5 C6 C7 C2 -1.5(3) . . . . ?
C7 C2 C3 C4 -0.3(3) . . . . ?
C8 N1 C1 O1 161.95(17) . . . . ?
C8 N1 C1 C2 -21.1(2) . . . . ?
C8 N1 C16 C17 122.97(17) . . . . ?
C8 N1 C16 C23 -5.7(2) . . . . ?
C8 C9 C10 C11 2.4(3) . . . . ?
C9 C8 C13 C12 1.3(3) . . . . ?
C9 C8 C13 C15 179.42(16) . . . . ?
C9 C10 C11 C12 0.4(3) . . . . ?
C9 C10 C11 C14 179.80(19) . . . . ?
C10 C11 C12 C13 -2.3(3) . . . . ?
C11 C12 C13 C8 1.5(3) . . . . ?
C11 C12 C13 C15 -176.68(17) . . . . ?
C13 C8 C9 I1 177.00(13) . . . . ?
C13 C8 C9 C10 -3.2(3) . . . . ?
C14 C11 C12 C13 178.25(19) . . . . ?
C16 N1 C1 O1 2.2(2) . . . . ?
C16 N1 C1 C2 179.12(15) . . . . ?
C16 N1 C8 C9 99.0(2) . . . . ?
C16 N1 C8 C13 -82.7(2) . . . . ?
C16 C17 C18 C19 -170.80(17) . . . . ?
C16 C17 C22 C21 171.10(18) . . . . ?
C17 C16 C23 O2 -42.6(2) . . . . ?
C17 C16 C23 N2 137.25(16) . . . . ?
C17 C18 C19 C20 -0.5(3) . . . . ?
C18 C17 C22 C21 -1.0(3) . . . . ?
C18 C19 C20 C21 -1.4(3) . . . . ?
C19 C20 C21 C22 2.0(3) . . . . ?
C20 C21 C22 C17 -0.9(3) . . . . ?
C22 C17 C18 C19 1.7(3) . . . . ?
C23 N2 C24 C25 -58.7(2) . . . . ?
C23 N2 C24 C26 63.4(2) . . . . ?
C23 N2 C24 C27 -178.15(18) . . . . ?
C23 C16 C17 C18 -50.0(2) . . . . ?
C23 C16 C17 C22 137.90(18) . . . . ?
C24 N2 C23 O2 -4.3(3) . . . . ?
C24 N2 C23 C16 175.85(15) . . . . ?
C28 N3 C35 C36 59.2(2) . . . . ?
C28 N3 C35 C40 -119.37(19) . . . . ?
C28 N3 C43 C44 76.76(19) . . . . ?
C28 N3 C43 C50 -154.47(15) . . . . ?
C28 C29 C30 C31 172.94(18) . . . . ?
C28 C29 C34 C33 -174.87(17) . . . . ?
C29 C30 C31 C32 1.5(3) . . . . ?
C30 C29 C34 C33 0.0(3) . . . . ?
C30 C31 C32 C33 0.0(3) . . . . ?
C31 C32 C33 C34 -1.4(3) . . . . ?
C32 C33 C34 C29 1.4(3) . . . . ?
C34 C29 C30 C31 -1.5(3) . . . . ?
C35 N3 C28 O3 -161.37(17) . . . . ?
C35 N3 C28 C29 21.3(2) . . . . ?
C35 N3 C43 C44 -123.41(17) . . . . ?
C35 N3 C43 C50 5.4(2) . . . . ?
C35 C36 C37 C38 -2.5(3) . . . . ?
C36 C35 C40 C39 -1.4(3) . . . . ?
C36 C35 C40 C42 -179.50(16) . . . . ?
C36 C37 C38 C39 -0.7(3) . . . . ?
C36 C37 C38 C41 179.81(18) . . . . ?
C37 C38 C39 C40 2.9(3) . . . . ?
C38 C39 C40 C35 -1.8(3) . . . . ?
C38 C39 C40 C42 176.31(17) . . . . ?
C40 C35 C36 I2 -176.43(13) . . . . ?
C40 C35 C36 C37 3.5(3) . . . . ?
C41 C38 C39 C40 -177.63(18) . . . . ?
C43 N3 C28 O3 -1.6(2) . . . . ?
C43 N3 C28 C29 -179.00(15) . . . . ?
C43 N3 C35 C36 -99.2(2) . . . . ?
C43 N3 C35 C40 82.2(2) . . . . ?
C43 C44 C45 C46 -170.53(18) . . . . ?
C43 C44 C49 C48 170.22(17) . . . . ?
C44 C43 C50 O4 42.4(2) . . . . ?
C44 C43 C50 N4 -137.53(16) . . . . ?
C44 C45 C46 C47 0.9(3) . . . . ?
C45 C44 C49 C48 -2.1(3) . . . . ?
C45 C46 C47 C48 -2.3(3) . . . . ?
C46 C47 C48 C49 1.6(3) . . . . ?
C47 C48 C49 C44 0.7(3) . . . . ?
C49 C44 C45 C46 1.3(3) . . . . ?
C50 N4 C51 C52 59.4(2) . . . . ?
C50 N4 C51 C53 178.77(17) . . . . ?
C50 N4 C51 C54 -62.6(2) . . . . ?
C50 C43 C44 C45 -137.53(18) . . . . ?
C50 C43 C44 C49 50.6(2) . . . . ?
C51 N4 C50 O4 4.2(3) . . . . ?
C51 N4 C50 C43 -175.94(15) . . . . ?
C55 N5 C62 C63 -67.4(2) . . . . ?
C55 N5 C62 C67 114.0(2) . . . . ?
C55 N5 C70 C71 -80.5(2) . . . . ?
C55 N5 C70 C77 154.86(16) . . . . ?
C55 C56 C57 C58 179.40(19) . . . . ?
C55 C56 C61 C60 -177.7(2) . . . . ?
C56 C57 C58 C59 -1.8(3) . . . . ?
C57 C56 C61 C60 -0.5(3) . . . . ?
C57 C58 C59 C60 0.1(3) . . . . ?
C58 C59 C60 C61 1.5(4) . . . . ?
C59 C60 C61 C56 -1.2(4) . . . . ?
C61 C56 C57 C58 2.0(3) . . . . ?
C62 N5 C55 O5 162.91(18) . . . . ?
C62 N5 C55 C56 -18.3(3) . . . . ?
C62 N5 C70 C71 121.67(18) . . . . ?
C62 N5 C70 C77 -2.9(2) . . . . ?
C62 C63 C64 C65 0.7(3) . . . . ?
C63 C62 C67 C66 1.4(3) . . . . ?
C63 C62 C67 C69 -178.43(19) . . . . ?
C63 C64 C65 C66 0.3(3) . . . . ?
C63 C64 C65 C68 178.94(19) . . . . ?
C64 C65 C66 C67 -0.4(3) . . . . ?
C65 C66 C67 C62 -0.4(3) . . . . ?
C65 C66 C67 C69 179.44(19) . . . . ?
C67 C62 C63 I3 177.60(14) . . . . ?
C67 C62 C63 C64 -1.6(3) . . . . ?
C68 C65 C66 C67 -179.1(2) . . . . ?
C70 N5 C55 O5 5.2(3) . . . . ?
C70 N5 C55 C56 -176.06(16) . . . . ?
C70 N5 C62 C63 89.3(2) . . . . ?
C70 N5 C62 C67 -89.3(2) . . . . ?
C70 C71 C72B C73B -172.7(15) . . . . ?
C70 C71 C76B C75B 172.9(6) . . . . ?
C70 C71 C72A C73A -177.2(11) . . . . ?
C70 C71 C76A C75A 177.3(4) . . . . ?
C71 C70 C77 O6 -50.7(2) . . . . ?
C71 C70 C77 N6 127.36(18) . . . . ?
C71 C72B C73B C74B 3(3) . . . . ?
C71 C72A C73A C74A -3(2) . . . . ?
C77 N6 C78 C79 -60.3(3) . . . . ?
C77 N6 C78 C80 62.2(3) . . . . ?
C77 N6 C78 C81 -180.0(2) . . . . ?
C77 C70 C71 C72B -42.8(12) . . . . ?
C77 C70 C71 C76B 150.5(4) . . . . ?
C77 C70 C71 C72A -50.8(10) . . . . ?
C77 C70 C71 C76A 127.1(3) . . . . ?
C78 N6 C77 O6 -3.1(3) . . . . ?
C78 N6 C77 C70 178.95(18) . . . . ?
C82 N7 C89 C90 66.8(2) . . . . ?
C82 N7 C89 C94 -114.0(2) . . . . ?
C82 N7 C97 C98 82.6(2) . . . . ?
C82 N7 C97 C104 -153.07(16) . . . . ?
C82 C83 C84 C85 178.3(2) . . . . ?
C82 C83 C88 C87 179.96(19) . . . . ?
C83 C84 C85 C86 1.3(3) . . . . ?
C84 C83 C88 C87 -2.5(3) . . . . ?
C84 C85 C86 C87 -1.9(3) . . . . ?
C85 C86 C87 C88 0.3(3) . . . . ?
C86 C87 C88 C83 1.9(3) . . . . ?
C88 C83 C84 C85 0.9(3) . . . . ?
C89 N7 C82 O7 -161.39(18) . . . . ?
C89 N7 C82 C83 20.4(3) . . . . ?
C89 N7 C97 C98 -120.97(18) . . . . ?
C89 N7 C97 C104 3.4(2) . . . . ?
C89 C90 C91 C92 -0.5(3) . . . . ?
C90 C89 C94 C93 -1.5(3) . . . . ?
C90 C89 C94 C96 177.60(19) . . . . ?
C90 C91 C92 C93 -0.4(3) . . . . ?
C90 C91 C92 C95 -179.44(19) . . . . ?
C91 C92 C93 C94 0.2(3) . . . . ?
C92 C93 C94 C89 0.7(3) . . . . ?
C92 C93 C94 C96 -178.42(19) . . . . ?
C94 C89 C90 I4 -178.25(14) . . . . ?
C94 C89 C90 C91 1.4(3) . . . . ?
C95 C92 C93 C94 179.31(19) . . . . ?
C97 N7 C82 O7 -5.0(3) . . . . ?
C97 N7 C82 C83 176.86(16) . . . . ?
C97 N7 C89 C90 -88.8(2) . . . . ?
C97 N7 C89 C94 90.4(2) . . . . ?
C97 C98 C13A C12A -173.4(4) . . . . ?
C97 C98 C99A C10A 173.0(13) . . . . ?
C97 C98 C13B C12B -177.9(10) . . . . ?
C97 C98 C99B C10B -180(3) . . . . ?
C98 C97 C104 O8 52.8(2) . . . . ?
C98 C97 C104 N8 -124.74(18) . . . . ?
C104 N8 C105 C106 -179.5(2) . . . . ?
C104 N8 C105 C107 -61.4(3) . . . . ?
C104 N8 C105 C108 61.3(3) . . . . ?
C104 C97 C98 C13A -153.4(3) . . . . ?
C104 C97 C98 C99A 35.6(10) . . . . ?
C104 C97 C98 C13B -131.2(7) . . . . ?
C104 C97 C98 C99B 44(2) . . . . ?
C105 N8 C104 O8 2.7(3) . . . . ?
C105 N8 C104 C97 -179.83(18) . . . . ?
C10A C11A C12A C13A -1.9(12) . . . . ?
C11A C10A C99A C98 -1(2) . . . . ?
C11A C12A C13A C98 2.6(8) . . . . ?
C13A C98 C99A C10A 2(2) . . . . ?
C72B C71 C76B C75B 7.3(16) . . . . ?
C72B C73B C74B C75B -2(2) . . . . ?
C73B C74B C75B C76B 3.4(17) . . . . ?
C74B C75B C76B C71 -6.2(13) . . . . ?
C76B C71 C72B C73B -6(2) . . . . ?
C99A C98 C13A C12A -2.5(12) . . . . ?
C99A C10A C11A C12A 1.1(19) . . . . ?
C10B C11B C12B C13B 3(3) . . . . ?
C11B C10B C99B C98 1(6) . . . . ?
C11B C12B C13B C98 -7(2) . . . . ?
C13B C98 C99B C10B -4(5) . . . . ?
C72A C71 C76A C75A -4.6(11) . . . . ?
C72A C73A C74A C75A 1.2(17) . . . . ?
C73A C74A C75A C76A -1.2(12) . . . . ?
C74A C75A C76A C71 3.0(9) . . . . ?
C76A C71 C72A C73A 4.8(19) . . . . ?
C99B C98 C13B C12B 7(3) . . . . ?
C99B C10B C11B C12B 0(5) . . . . ?

loop_
_exptl_oxdiff_crystal_face_indexfrac_h
_exptl_oxdiff_crystal_face_indexfrac_k
_exptl_oxdiff_crystal_face_indexfrac_l
_exptl_oxdiff_crystal_face_x
_exptl_oxdiff_crystal_face_y
_exptl_oxdiff_crystal_face_z
-0.0000 1.0000 0.0000 0.0641 0.0077 0.0501
0.0000 -1.0000 -0.0000 -0.0641 -0.0077 -0.0501
-0.0000 1.0000 -1.0000 0.0474 0.0784 0.0113
0.0000 -1.0000 1.0000 -0.0474 -0.0784 -0.0113
-1.0000 2.0000 -0.0000 0.0387 0.0682 0.1618
-2.0000 0.0000 -1.0000 -0.1957 0.1763 0.0843
2.0000 -0.0000 1.0000 0.1957 -0.1763 -0.0843
0.0000 -1.0000 2.0000 -0.0306 -0.1491 0.0274
